data_4328891
loop_
_publ_author_name
'Joseph Jankolovits'
'Choong-Sun Lim'
'Gellert Mezei'
'Jeff W. Kampf'
'Vincent L. Pecoraro'

_publ_contact_author vlpec@umich.edu
_publ_section_title
;
 Influencing the Size and Anion Selectivity of Dimeric
 Ln3+[15-Metallacrown-5] Compartments through Systematic Variation of the
 Host Side Chains and Central Metal
;
_journal_name_full 'Inorganic Chemistry'
_journal_page_first 4527
_journal_page_last 4538
_journal_paper_doi 10.1021/ic202347j
_journal_volume 51
_journal_year 2012
_chemical_absolute_configuration ad
_chemical_formula_moiety
;
 (LaCu5C40H40N10O10)2(C6H4NO2)5(H2O)11.49(OH)
;
_chemical_formula_sum 'C110 H184.8 Cu10 La2 N25 O53.58'
_chemical_formula_weight 3628.13
_chemical_name_systematic
; 
 La[15-MC Cu(II), L-phenylglycineHA-5](isonicotinate) 
;
_space_group_IT_number 19
_symmetry_cell_setting orthorhombic
_symmetry_space_group_name_Hall 'P 2ac 2ab'
_symmetry_space_group_name_H-M 'P 21 21 21'
_atom_sites_solution_hydrogens geom
_atom_sites_solution_primary direct
_atom_sites_solution_secondary difmap
_audit_creation_method SHELXL-97
_cell_angle_alpha 90.00
_cell_angle_beta 90.00
_cell_angle_gamma 90.00
_cell_formula_units_Z 4
_cell_length_a 16.966(3)
_cell_length_b 27.984(4)
_cell_length_c 32.407(5)
_cell_measurement_reflns_used 9757
_cell_measurement_temperature 85(2)
_cell_measurement_theta_max 29.41
_cell_measurement_theta_min 2.24
_cell_volume 15386(4)
_computing_cell_refinement 'Bruker SMART'
_computing_data_collection 'Bruker SMART-APEX'
_computing_data_reduction 'Bruker SAINT'
_computing_molecular_graphics 'Bruker SHELXTL'
_computing_publication_material 'Bruker SHELXTL'
_computing_structure_refinement 'SHELXL-97 (Sheldrick, 1997)'
_computing_structure_solution 'SHELXS-97 (Sheldrick, 1990)'
_diffrn_ambient_temperature 85(2)
_diffrn_measured_fraction_theta_full 0.999
_diffrn_measured_fraction_theta_max 0.999
_diffrn_measurement_device_type 'Bruker SMART APEX CCD'
_diffrn_measurement_method 'phi and omega scans'
_diffrn_radiation_monochromator graphite
_diffrn_radiation_source 'fine-focus sealed tube'
_diffrn_radiation_type MoK\a
_diffrn_radiation_wavelength 0.71073
_diffrn_reflns_av_R_equivalents 0.0585
_diffrn_reflns_av_sigmaI/netI 0.0213
_diffrn_reflns_limit_h_max 23
_diffrn_reflns_limit_h_min -23
_diffrn_reflns_limit_k_max 38
_diffrn_reflns_limit_k_min -38
_diffrn_reflns_limit_l_max 44
_diffrn_reflns_limit_l_min -44
_diffrn_reflns_number 708432
_diffrn_reflns_theta_full 29.58
_diffrn_reflns_theta_max 29.58
_diffrn_reflns_theta_min 1.74
_exptl_absorpt_coefficient_mu 1.981
_exptl_absorpt_correction_T_max 0.6927
_exptl_absorpt_correction_T_min 0.6069
_exptl_absorpt_correction_type multi-scan
_exptl_absorpt_process_details
;
  Blessing, R. Acta Cryst. (1995) A51 33-38.
  Sheldrick, G.  SADABS (Version 2008/1) Bruker AXS area
  detector absorption and other corrections, University of
  Gottingen, Germany 2008.
;
_exptl_crystal_colour blue
_exptl_crystal_density_diffrn 1.566
_exptl_crystal_description block
_exptl_crystal_F_000 7410
_exptl_crystal_size_max 0.28
_exptl_crystal_size_mid 0.24
_exptl_crystal_size_min 0.20
_refine_diff_density_max 2.469
_refine_diff_density_min -1.761
_refine_diff_density_rms 0.142
_refine_ls_abs_structure_details 'Flack H D (1983), Acta Cryst. A39, 876-881'
_refine_ls_abs_structure_Flack -0.017(6)
_refine_ls_extinction_method none
_refine_ls_goodness_of_fit_ref 1.085
_refine_ls_hydrogen_treatment constr
_refine_ls_matrix_type full
_refine_ls_number_parameters 2152
_refine_ls_number_reflns 43117
_refine_ls_number_restraints 335
_refine_ls_restrained_S_all 1.083
_refine_ls_R_factor_all 0.0421
_refine_ls_R_factor_gt 0.0379
_refine_ls_shift/su_max 0.004
_refine_ls_shift/su_mean 0.000
_refine_ls_structure_factor_coef Fsqd
_refine_ls_weighting_details 'calc w=1/[\s^2^(Fo^2^)+(0.0681P)^2^+22.4145P] where P=(Fo^2^+2Fc^2^)/3'
_refine_ls_weighting_scheme calc
_refine_ls_wR_factor_gt 0.1110
_refine_ls_wR_factor_ref 0.1152
_reflns_number_gt 40440
_reflns_number_total 43117
_reflns_threshold_expression >2sigma(I)
_cod_data_source_file ic202347j_si_002_6.cif
_cod_data_source_block La3+[15-MCCu(II),pgHA-5](isonicotinate)
_cod_original_formula_sum 'C110 H184.80 Cu10 La2 N25 O53.58'
_cod_database_code 4328891

loop_
_symmetry_equiv_pos_as_xyz
'x, y, z'
'-x+1/2, -y, z+1/2'
'-x, y+1/2, -z+1/2'
'x+1/2, -y+1/2, -z'

loop_
_atom_site_label
_atom_site_type_symbol
_atom_site_fract_x
_atom_site_fract_y
_atom_site_fract_z
_atom_site_U_iso_or_equiv
_atom_site_adp_type
_atom_site_occupancy
_atom_site_symmetry_multiplicity
_atom_site_calc_flag
_atom_site_refinement_flags
_atom_site_disorder_assembly
_atom_site_disorder_group
La1 La 0.294902(10) 0.769217(6) 0.425390(5) 0.01570(4) Uani 1 1 d . . .
O302 O 0.30173(15) 0.76882(10) 0.50465(7) 0.0238(5) Uani 1 1 d . A .
O303 O 0.30214(15) 0.70535(9) 0.36425(8) 0.0239(5) Uani 1 1 d . A .
O304 O 0.19004(18) 0.79760(16) 0.37093(10) 0.0198(6) Uani 0.79 1 d P A 1
La2 La 0.204768(16) 0.730244(10) 0.136793(8) 0.02415(5) Uani 0.79 1 d P A 1
O300 O 0.2354(3) 0.7268(2) 0.21453(13) 0.0459(10) Uani 0.79 1 d P A 1
O200 O 0.2225(2) 0.74540(18) 0.29602(12) 0.0317(8) Uani 0.79 1 d P B 1
O305 O 0.2790(10) 0.7240(9) 0.0645(5) 0.078(8) Uani 0.29 1 d PDU A 1
O306 O 0.1306(16) 0.6863(11) 0.0814(8) 0.16(2) Uani 0.29 1 d PDU A 1
O307 O 0.1523(18) 0.7832(7) 0.0764(5) 0.119(12) Uani 0.29 1 d PDU A 1
O310 O -0.015(2) 0.8070(11) 0.0506(7) 0.124(10) Uani 0.29 1 d PU C 1
O311 O -0.1925(13) 0.6174(5) 0.0607(5) 0.071(5) Uani 0.29 1 d P D 1
O312 O 0.0479(9) 0.4830(4) 0.3474(4) 0.096(4) Uani 0.54 1 d P E 1
O401 O 0.2277(2) 0.52949(12) 0.53038(10) 0.0239(7) Uani 0.79 1 d P F 1
O440 O 0.3205(9) 0.4543(5) 0.5125(4) 0.102(5) Uani 0.54 1 d P G 1
O46A O 0.0226(17) 0.5598(10) 0.0492(5) 0.109(10) Uani 0.29 1 d PU H 1
O130 O 0.2198(3) 0.54253(14) 0.37374(14) 0.0366(9) Uani 0.79 1 d P A 1
O131 O 0.2300(2) 0.62239(13) 0.37497(12) 0.0298(7) Uani 0.79 1 d P A 1
C130 C 0.2165(3) 0.58279(18) 0.35744(18) 0.0297(10) Uani 0.79 1 d P A 1
C131 C 0.1951(3) 0.58516(18) 0.31239(17) 0.0285(10) Uani 0.79 1 d P A 1
C132 C 0.2075(4) 0.54647(18) 0.28658(19) 0.0339(11) Uani 0.79 1 d P A 1
H132 H 0.2291 0.5177 0.2973 0.041 Uiso 0.79 1 calc PR A 1
C133 C 0.1885(3) 0.5496(2) 0.24499(19) 0.0349(12) Uani 0.79 1 d P A 1
H133 H 0.1994 0.5232 0.2275 0.042 Uiso 0.79 1 calc PR A 1
N130 N 0.1550(3) 0.58907(16) 0.22872(16) 0.0322(9) Uani 0.79 1 d P A 1
C135 C 0.1411(3) 0.62623(19) 0.25306(19) 0.0340(11) Uani 0.79 1 d P A 1
H135 H 0.1168 0.6537 0.2415 0.041 Uiso 0.79 1 calc PR A 1
C136 C 0.1613(6) 0.6267(3) 0.2959(3) 0.036(2) Uani 0.79 1 d P A 1
H136 H 0.1521 0.6541 0.3125 0.043 Uiso 0.79 1 calc PR A 1
O30F O 0.144(4) 0.6802(10) 0.0735(8) 0.18(2) Uani 0.25 1 d PU I 2
O30G O 0.263(2) 0.7695(9) 0.0713(5) 0.110(12) Uani 0.25 1 d PU J 2
O31G O -0.1502(12) 0.7657(8) 0.0662(4) 0.071(6) Uani 0.25 1 d PU K 2
O31H O 0.0747(5) 0.4110(3) 0.5246(2) 0.0492(18) Uani 0.50 1 d P L 2
O31I O 0.0119(6) 0.4638(3) 0.4592(3) 0.0453(19) Uani 0.50 1 d P M 2
O414 O 0.2242(12) 0.4504(4) 0.4073(5) 0.120(6) Uani 0.50 1 d PU N 2
O30X O 0.2715(16) 0.6957(9) 0.0711(5) 0.065(7) Uani 0.25 1 d PU O 3
O30Y O 0.1020(11) 0.7444(15) 0.0805(5) 0.105(12) Uani 0.25 1 d PU P 3
O31U O 0.0083(14) 0.4702(6) 0.4399(5) 0.051(5) Uani 0.25 1 d P Q 3
O31V O 0.4112(14) 0.7805(12) 0.0414(8) 0.110(10) Uani 0.25 1 d PU R 3
O31Z O -0.0059(9) 0.4708(5) 0.3526(5) 0.040(3) Uani 0.25 1 d P S 3
O419 O 0.7187(10) 0.9099(6) 0.0560(5) 0.057(5) Uani 0.25 1 d PU T 3
O46B O 0.311(2) 0.4498(11) 0.5409(12) 0.128(14) Uani 0.25 1 d PU U 3
La2A La 0.21360(6) 0.72883(4) 0.16771(3) 0.02222(17) Uani 0.21 1 d P A 4
O30A O 0.2010(17) 0.7246(12) 0.0890(7) 0.093(10) Uani 0.21 1 d P A 4
O30C O 0.2251(9) 0.7824(5) 0.2314(4) 0.029(3) Uani 0.21 1 d P A 4
O31B O 0.2213(10) 0.3783(6) 0.5266(5) 0.042(4) Uani 0.21 1 d P V 4
O31C O 0.0530(6) 0.4478(3) 0.3814(3) 0.059(2) Uani 0.46 1 d P W 4
O460 O 0.0626(10) 0.5887(7) 0.0609(6) 0.043(4) Uani 0.21 1 d PU X 4
O254 O 0.1867(8) 0.7725(6) 0.3679(4) 0.023(2) Uani 0.21 1 d P A 4
O250 O 0.2095(8) 0.6838(5) 0.2340(4) 0.027(3) Uani 0.21 1 d P A 4
O251 O 0.2143(9) 0.7178(6) 0.2970(5) 0.029(3) Uani 0.21 1 d P A 4
C250 C 0.2031(12) 0.6836(7) 0.2717(7) 0.033(4) Uani 0.21 1 d PU A 4
C251 C 0.178(2) 0.6336(14) 0.2892(12) 0.030(4) Uani 0.21 1 d PU A 4
C252 C 0.1635(12) 0.6303(8) 0.3335(6) 0.030(3) Uani 0.21 1 d PU A 4
H252 H 0.1642 0.6575 0.3510 0.036 Uiso 0.21 1 calc PR A 4
C253 C 0.1485(15) 0.5835(8) 0.3485(7) 0.039(4) Uani 0.21 1 d PU A 4
H253 H 0.1408 0.5797 0.3773 0.047 Uiso 0.21 1 calc PR A 4
N250 N 0.1444(17) 0.5437(7) 0.3244(7) 0.051(4) Uani 0.21 1 d PU A 4
C254 C 0.157(2) 0.5483(9) 0.2823(9) 0.048(4) Uani 0.21 1 d PU A 4
H254 H 0.1517 0.5213 0.2647 0.057 Uiso 0.21 1 calc PR A 4
C255 C 0.1773(14) 0.5953(8) 0.2651(7) 0.037(4) Uani 0.21 1 d PU A 4
H255 H 0.1903 0.5982 0.2367 0.045 Uiso 0.21 1 calc PR A 4
Cu1 Cu 0.20014(3) 0.897194(15) 0.446449(14) 0.02092(8) Uani 1 1 d . . .
Cu2 Cu 0.46385(2) 0.863171(14) 0.431319(13) 0.01748(8) Uani 1 1 d . . .
Cu3 Cu 0.49463(2) 0.700127(14) 0.430989(13) 0.01748(8) Uani 1 1 d . . .
Cu4 Cu 0.24942(2) 0.633341(15) 0.448613(14) 0.02061(8) Uani 1 1 d . . .
Cu5 Cu 0.06815(2) 0.754743(14) 0.461114(13) 0.01677(8) Uani 1 1 d . . .
Cu6 Cu 0.40317(3) 0.807789(17) 0.142884(16) 0.02662(10) Uani 1 1 d . A .
Cu7 Cu 0.14786(3) 0.864650(18) 0.153642(16) 0.02786(10) Uani 1 1 d . A .
Cu8 Cu -0.01962(3) 0.735336(18) 0.166717(15) 0.02627(9) Uani 1 1 d . A .
Cu9 Cu 0.13042(3) 0.59826(2) 0.15724(3) 0.04428(16) Uani 1 1 d . . .
Cu10 Cu 0.38841(3) 0.642970(16) 0.136709(15) 0.02235(9) Uani 1 1 d . A .
N1 N 0.49013(18) 0.93375(11) 0.43266(11) 0.0231(6) Uani 1 1 d . A .
H1A H 0.5274 0.9393 0.4527 0.028 Uiso 1 1 calc R . .
H1B H 0.5113 0.9426 0.4077 0.028 Uiso 1 1 calc R . .
N2 N 0.35993(18) 0.88599(11) 0.44359(10) 0.0221(6) Uani 1 1 d . A .
N3 N 0.60805(17) 0.70846(10) 0.41443(9) 0.0192(5) Uani 1 1 d . A .
H3A H 0.6397 0.6932 0.4333 0.023 Uiso 1 1 calc R . .
H3B H 0.6160 0.6943 0.3892 0.023 Uiso 1 1 calc R . .
N4 N 0.49852(15) 0.76832(10) 0.43382(9) 0.0175(5) Uani 1 1 d . A .
N5 N 0.29704(18) 0.56768(11) 0.44979(10) 0.0231(6) Uani 1 1 d . A .
H5A H 0.2852 0.5533 0.4746 0.028 Uiso 1 1 calc R . .
H5B H 0.2751 0.5495 0.4291 0.028 Uiso 1 1 calc R . .
N6 N 0.35760(17) 0.65279(10) 0.44604(9) 0.0192(5) Uani 1 1 d . A .
N7 N -0.01945(17) 0.70638(10) 0.46700(9) 0.0186(5) Uani 1 1 d . A .
H7A H -0.0448 0.7111 0.4918 0.022 Uiso 1 1 calc R . .
H7B H -0.0556 0.7108 0.4462 0.022 Uiso 1 1 calc R . .
N8 N 0.13097(16) 0.69920(11) 0.45364(9) 0.0186(5) Uani 1 1 d . A .
N9 N 0.09979(19) 0.93322(12) 0.45445(14) 0.0328(8) Uani 1 1 d . A .
H9A H 0.1048 0.9533 0.4768 0.039 Uiso 1 1 calc R . .
H9B H 0.0901 0.9517 0.4315 0.039 Uiso 1 1 calc R . .
N10 N 0.13471(17) 0.84267(10) 0.45668(10) 0.0198(5) Uani 1 1 d . A .
N11 N 0.1845(2) 0.93005(14) 0.13413(15) 0.0402(9) Uani 1 1 d . . .
H11A H 0.1607 0.9371 0.1094 0.048 Uiso 1 1 calc R . .
H11B H 0.1693 0.9528 0.1530 0.048 Uiso 1 1 calc R . .
N12 N 0.2577(2) 0.84915(12) 0.14621(12) 0.0303(7) Uani 1 1 d . A .
N13 N -0.1135(2) 0.77858(15) 0.15301(16) 0.0420(9) Uani 1 1 d . . .
H13A H -0.1352 0.7691 0.1283 0.050 Uiso 1 1 calc R . .
H13B H -0.1513 0.7753 0.1731 0.050 Uiso 1 1 calc R . .
N14 N 0.0369(2) 0.79385(13) 0.15894(11) 0.0299(7) Uani 1 1 d . A .
N15 N 0.0296(2) 0.55955(15) 0.14436(17) 0.0473(11) Uani 1 1 d . A .
H15A H 0.0295 0.5507 0.1170 0.057 Uiso 1 1 calc R . .
H15B H 0.0287 0.5322 0.1602 0.057 Uiso 1 1 calc R . .
N16 N 0.0567(2) 0.65010(13) 0.16087(12) 0.0300(7) Uani 1 1 d . A .
N17 N 0.4133(2) 0.57642(12) 0.11552(11) 0.0275(7) Uani 1 1 d . A .
H17A H 0.4271 0.5782 0.0881 0.033 Uiso 1 1 calc R . .
H17B H 0.4556 0.5642 0.1299 0.033 Uiso 1 1 calc R . .
N18 N 0.28540(19) 0.61626(11) 0.14137(11) 0.0255(6) Uani 1 1 d . . .
N19 N 0.5200(2) 0.80455(13) 0.12874(13) 0.0342(8) Uani 1 1 d . A .
H19A H 0.5302 0.8243 0.1067 0.041 Uiso 1 1 calc R . .
H19B H 0.5490 0.8153 0.1508 0.041 Uiso 1 1 calc R . .
N20 N 0.41147(19) 0.73941(11) 0.14057(10) 0.0241(6) Uani 1 1 d . A .
O1 O 0.27700(15) 0.95027(9) 0.45011(10) 0.0254(5) Uani 1 1 d . A .
O2 O 0.29330(15) 0.85718(8) 0.44806(9) 0.0231(5) Uani 1 1 d . A .
O3 O 0.57135(14) 0.83714(8) 0.42834(8) 0.0210(5) Uani 1 1 d . A .
O4 O 0.43455(14) 0.79762(8) 0.44506(8) 0.0177(4) Uani 1 1 d . A .
O5 O 0.48611(14) 0.63076(9) 0.43656(8) 0.0214(5) Uani 1 1 d . A .
O6 O 0.38401(14) 0.70013(8) 0.44446(8) 0.0192(4) Uani 1 1 d . A .
O7 O 0.13877(15) 0.61731(9) 0.45689(9) 0.0252(5) Uani 1 1 d . A .
O8 O 0.21241(14) 0.69856(9) 0.44678(8) 0.0206(5) Uani 1 1 d . A .
O9 O 0.01213(14) 0.81433(9) 0.47363(8) 0.0196(5) Uani 1 1 d . A .
O10 O 0.16084(14) 0.79527(9) 0.45898(8) 0.0202(5) Uani 1 1 d . A .
O11 O 0.38171(18) 0.87509(11) 0.13067(11) 0.0350(7) Uani 1 1 d . A .
O12 O 0.29017(17) 0.80344(10) 0.15041(10) 0.0322(6) Uani 1 1 d . . .
O13 O 0.03378(18) 0.87464(11) 0.14672(10) 0.0336(7) Uani 1 1 d . A .
O14 O 0.11914(16) 0.79792(11) 0.16026(10) 0.0297(6) Uani 1 1 d . . .
O15 O -0.07197(17) 0.67382(11) 0.15974(10) 0.0323(6) Uani 1 1 d . A .
O16 O 0.07688(16) 0.69828(10) 0.16458(10) 0.0289(6) Uani 1 1 d . . .
O17 O 0.20648(19) 0.55041(11) 0.13863(13) 0.0416(8) Uani 1 1 d . A .
O18 O 0.21809(16) 0.64211(10) 0.15312(11) 0.0324(6) Uani 1 1 d . A .
O19 O 0.48516(17) 0.67530(10) 0.11900(9) 0.0263(5) Uani 1 1 d . . .
O20 O 0.35044(16) 0.70763(10) 0.14763(10) 0.0274(6) Uani 1 1 d . . .
C1 C 0.3466(2) 0.93160(12) 0.44491(12) 0.0218(6) Uani 1 1 d . . .
C2 C 0.4185(2) 0.96347(12) 0.44130(12) 0.0230(7) Uani 1 1 d . A .
H2 H 0.4265 0.9796 0.4685 0.028 Uiso 1 1 calc R . .
C3 C 0.4046(2) 1.00182(15) 0.40923(17) 0.0352(9) Uani 1 1 d U . .
C4 C 0.4049(6) 0.9908(3) 0.3677(2) 0.076(2) Uani 1 1 d U A .
H4 H 0.4159 0.9592 0.3586 0.091 Uiso 1 1 calc R . .
C5 C 0.3888(7) 1.0268(3) 0.3394(3) 0.101(3) Uani 1 1 d U . .
H5 H 0.3904 1.0199 0.3107 0.122 Uiso 1 1 calc R A .
C6 C 0.3705(4) 1.0729(3) 0.3525(3) 0.078(2) Uani 1 1 d U A .
H6 H 0.3550 1.0964 0.3330 0.093 Uiso 1 1 calc R . .
C7 C 0.3745(4) 1.0834(2) 0.3910(3) 0.076(2) Uani 1 1 d U . .
H7 H 0.3653 1.1155 0.3993 0.091 Uiso 1 1 calc R A .
C8 C 0.3920(3) 1.04899(17) 0.4215(2) 0.0539(14) Uani 1 1 d U A .
H8 H 0.3952 1.0578 0.4498 0.065 Uiso 1 1 calc R . .
C9 C 0.56370(19) 0.79138(11) 0.42620(11) 0.0179(6) Uani 1 1 d . . .
C10 C 0.63178(19) 0.76032(12) 0.41184(11) 0.0193(6) Uani 1 1 d . A .
H10 H 0.6778 0.7657 0.4305 0.023 Uiso 1 1 calc R . .
C11 C 0.65452(19) 0.77549(12) 0.36836(11) 0.0191(6) Uani 1 1 d . . .
C12 C 0.7305(2) 0.79061(14) 0.35925(13) 0.0265(7) Uani 1 1 d . A .
H12 H 0.7692 0.7913 0.3804 0.032 Uiso 1 1 calc R . .
C13 C 0.7508(2) 0.80475(15) 0.31934(13) 0.0292(8) Uani 1 1 d . . .
H13 H 0.8032 0.8145 0.3133 0.035 Uiso 1 1 calc R A .
C14 C 0.6941(2) 0.80456(14) 0.28848(13) 0.0290(8) Uani 1 1 d . A .
H14 H 0.7076 0.8143 0.2613 0.035 Uiso 1 1 calc R . .
C15 C 0.6175(2) 0.79018(14) 0.29723(12) 0.0258(7) Uani 1 1 d . . .
H15 H 0.5788 0.7901 0.2761 0.031 Uiso 1 1 calc R A .
C16 C 0.5976(2) 0.77585(12) 0.33689(11) 0.0211(6) Uani 1 1 d . A .
H16 H 0.5451 0.7662 0.3428 0.025 Uiso 1 1 calc R . .
C17 C 0.4123(2) 0.62089(12) 0.44186(11) 0.0186(6) Uani 1 1 d . . .
C18 C 0.3849(2) 0.56902(12) 0.44436(12) 0.0214(6) Uani 1 1 d . A .
H18 H 0.4097 0.5541 0.4692 0.026 Uiso 1 1 calc R . .
C19 C 0.4100(2) 0.54046(14) 0.40652(14) 0.0284(8) Uani 1 1 d . . .
C20 C 0.4062(3) 0.55903(17) 0.36738(15) 0.0405(10) Uani 1 1 d . A .
H20 H 0.3902 0.5913 0.3634 0.049 Uiso 1 1 calc R . .
C21 C 0.4253(4) 0.5311(2) 0.33366(18) 0.0507(13) Uani 1 1 d . . .
H21 H 0.4230 0.5446 0.3068 0.061 Uiso 1 1 calc R A .
C22 C 0.4473(4) 0.48477(19) 0.3381(2) 0.0535(15) Uani 1 1 d . A .
H22 H 0.4571 0.4655 0.3145 0.064 Uiso 1 1 calc R . .
C23 C 0.4552(5) 0.4661(2) 0.3764(2) 0.0600(17) Uani 1 1 d . . .
H23 H 0.4736 0.4343 0.3798 0.072 Uiso 1 1 calc R A .
C24 C 0.4363(4) 0.49349(17) 0.41088(18) 0.0476(12) Uani 1 1 d . A .
H24 H 0.4415 0.4800 0.4377 0.057 Uiso 1 1 calc R . .
C25 C 0.1001(2) 0.65700(12) 0.45809(11) 0.0199(6) Uani 1 1 d . . .
C26 C 0.0115(2) 0.65616(12) 0.46524(11) 0.0200(6) Uani 1 1 d . A .
H26 H 0.0018 0.6411 0.4927 0.024 Uiso 1 1 calc R . .
C27 C -0.0296(2) 0.62619(13) 0.43312(12) 0.0246(7) Uani 1 1 d . . .
C28 C -0.0897(2) 0.59493(14) 0.44404(13) 0.0270(7) Uani 1 1 d . A .
H28 H -0.1036 0.5916 0.4723 0.032 Uiso 1 1 calc R . .
C29 C -0.1302(3) 0.56832(17) 0.41439(16) 0.0374(10) Uani 1 1 d . . .
H29 H -0.1700 0.5465 0.4227 0.045 Uiso 1 1 calc R A .
C30 C -0.1126(4) 0.5737(2) 0.37315(17) 0.0475(12) Uani 1 1 d . A .
H30 H -0.1409 0.5561 0.3529 0.057 Uiso 1 1 calc R . .
C31 C -0.0526(4) 0.6052(2) 0.36117(16) 0.0500(13) Uani 1 1 d . . .
H31 H -0.0400 0.6089 0.3328 0.060 Uiso 1 1 calc R A .
C32 C -0.0110(3) 0.63130(18) 0.39106(14) 0.0383(10) Uani 1 1 d . A .
H32 H 0.0298 0.6525 0.3829 0.046 Uiso 1 1 calc R . .
C33 C 0.0606(2) 0.84870(12) 0.46477(11) 0.0188(6) Uani 1 1 d . . .
C34 C 0.0315(2) 0.89994(14) 0.46147(13) 0.0246(7) Uani 1 1 d . A .
H34 H 0.0057 0.9088 0.4881 0.030 Uiso 1 1 calc R . .
C35 C -0.0287(2) 0.90555(14) 0.42702(13) 0.0269(7) Uani 1 1 d U . .
C36 C -0.0849(3) 0.9416(2) 0.42916(17) 0.0445(12) Uani 1 1 d U A .
H36 H -0.0880 0.9610 0.4531 0.053 Uiso 1 1 calc R . .
C37 C -0.1369(3) 0.9496(3) 0.39652(18) 0.0583(17) Uani 1 1 d U . .
H37 H -0.1742 0.9748 0.3980 0.070 Uiso 1 1 calc R A .
C38 C -0.1339(3) 0.9211(3) 0.36257(19) 0.0559(15) Uani 1 1 d U A .
H38 H -0.1701 0.9262 0.3406 0.067 Uiso 1 1 calc R . .
C39 C -0.0788(3) 0.8846(2) 0.35956(17) 0.0425(11) Uani 1 1 d U . .
H39 H -0.0768 0.8650 0.3356 0.051 Uiso 1 1 calc R A .
C40 C -0.0260(3) 0.87705(15) 0.39223(14) 0.0328(9) Uani 1 1 d U A .
H40 H 0.0119 0.8522 0.3904 0.039 Uiso 1 1 calc R . .
C41 C 0.3069(3) 0.88227(14) 0.13602(14) 0.0316(8) Uani 1 1 d . . .
C42 C 0.2719(3) 0.93164(16) 0.12898(18) 0.0395(11) Uani 1 1 d . A .
H42 H 0.2835 0.9413 0.0999 0.047 Uiso 1 1 calc R . .
C43 C 0.3101(3) 0.96752(16) 0.15745(19) 0.0408(11) Uani 1 1 d . . .
C44 C 0.3326(3) 1.01253(17) 0.1427(2) 0.0547(16) Uani 1 1 d . A .
H44 H 0.3238 1.0205 0.1146 0.066 Uiso 1 1 calc R . .
C45 C 0.3671(4) 1.0453(2) 0.1685(4) 0.082(3) Uani 1 1 d . . .
H45 H 0.3810 1.0761 0.1583 0.099 Uiso 1 1 calc R A .
C46 C 0.3822(4) 1.0330(3) 0.2110(4) 0.086(3) Uani 1 1 d . A .
H46 H 0.4074 1.0550 0.2290 0.103 Uiso 1 1 calc R . .
C47 C 0.3587(4) 0.9878(3) 0.2251(3) 0.0654(18) Uani 1 1 d . . .
H47 H 0.3669 0.9794 0.2531 0.078 Uiso 1 1 calc R A .
C48 C 0.3246(3) 0.95596(19) 0.1992(2) 0.0500(13) Uani 1 1 d . A .
H48 H 0.3101 0.9253 0.2093 0.060 Uiso 1 1 calc R . .
C49 C -0.0008(2) 0.83370(17) 0.15200(13) 0.0307(8) Uani 1 1 d . . .
C50 C -0.0896(3) 0.82938(17) 0.15010(16) 0.0368(10) Uani 1 1 d . A .
H50 H -0.1066 0.8412 0.1224 0.044 Uiso 1 1 calc R . .
C51 C -0.1296(3) 0.86053(18) 0.18205(17) 0.0409(11) Uani 1 1 d . . .
C52 C -0.2062(4) 0.8770(3) 0.1747(3) 0.069(2) Uani 1 1 d . A .
H52 H -0.2325 0.8695 0.1496 0.083 Uiso 1 1 calc R . .
C53 C -0.2438(4) 0.9052(3) 0.2055(3) 0.084(3) Uani 1 1 d . . .
H53 H -0.2953 0.9171 0.2005 0.101 Uiso 1 1 calc R A .
C54 C -0.2081(4) 0.9153(2) 0.2413(2) 0.0599(17) Uani 1 1 d . A .
H54 H -0.2344 0.9336 0.2618 0.072 Uiso 1 1 calc R . .
C55 C -0.1352(5) 0.8991(2) 0.2479(2) 0.0634(19) Uani 1 1 d . . .
H55 H -0.1098 0.9068 0.2731 0.076 Uiso 1 1 calc R A .
C56 C -0.0944(4) 0.8712(2) 0.21899(18) 0.0488(13) Uani 1 1 d . A .
H56 H -0.0429 0.8598 0.2250 0.059 Uiso 1 1 calc R . .
C57 C -0.0183(2) 0.64165(15) 0.15863(13) 0.0287(8) Uani 1 1 d . . .
C58 C -0.0420(3) 0.58943(17) 0.15351(16) 0.0369(9) Uani 1 1 d . A .
H58 H -0.0785 0.5871 0.1293 0.044 Uiso 1 1 calc R . .
C59 C -0.0856(3) 0.57300(19) 0.19091(16) 0.0416(10) Uani 1 1 d U . .
C60 C -0.0452(4) 0.5612(2) 0.22693(18) 0.0489(12) Uani 1 1 d U A .
H60 H 0.0107 0.5626 0.2276 0.059 Uiso 1 1 calc R . .
C61 C -0.0871(5) 0.5472(2) 0.26215(19) 0.0570(15) Uani 1 1 d U . .
H61 H -0.0595 0.5389 0.2866 0.068 Uiso 1 1 calc R A .
C62 C -0.1686(5) 0.5455(3) 0.2614(2) 0.079(2) Uani 1 1 d U A .
H62 H -0.1975 0.5392 0.2859 0.095 Uiso 1 1 calc R . .
C63 C -0.2064(5) 0.5529(4) 0.2251(2) 0.095(3) Uani 1 1 d U . .
H63 H -0.2617 0.5480 0.2236 0.114 Uiso 1 1 calc R A .
C64 C -0.1658(4) 0.5676(3) 0.1902(2) 0.0624(17) Uani 1 1 d U A .
H64 H -0.1940 0.5739 0.1655 0.075 Uiso 1 1 calc R . .
C65 C 0.2735(2) 0.57139(14) 0.13459(13) 0.0279(8) Uani 1 1 d . A .
C66 C 0.3440(2) 0.54355(13) 0.12031(13) 0.0260(7) Uani 1 1 d . . .
H66 H 0.3315 0.5300 0.0925 0.031 Uiso 1 1 calc R A .
C67 C 0.3622(2) 0.50214(14) 0.14900(13) 0.0275(8) Uani 1 1 d . A .
C68 C 0.3540(2) 0.45476(14) 0.13588(13) 0.0261(7) Uani 1 1 d . . .
H68 H 0.3372 0.4484 0.1085 0.031 Uiso 1 1 calc R A .
C69 C 0.3700(2) 0.41711(14) 0.16209(14) 0.0298(8) Uani 1 1 d . A .
H69 H 0.3648 0.3852 0.1525 0.036 Uiso 1 1 calc R . .
C70 C 0.3935(3) 0.42586(17) 0.20230(16) 0.0359(9) Uani 1 1 d . . .
H70 H 0.4043 0.4000 0.2204 0.043 Uiso 1 1 calc R A .
C71 C 0.4013(4) 0.47232(19) 0.21604(16) 0.0464(12) Uani 1 1 d . A .
H71 H 0.4172 0.4783 0.2437 0.056 Uiso 1 1 calc R . .
C72 C 0.3860(4) 0.51059(16) 0.18966(16) 0.0438(12) Uani 1 1 d . . .
H72 H 0.3917 0.5425 0.1993 0.053 Uiso 1 1 calc R A .
C73 C 0.4762(2) 0.72024(13) 0.12647(12) 0.0254(7) Uani 1 1 d . A .
C74 C 0.5448(2) 0.75457(15) 0.11829(14) 0.0299(8) Uani 1 1 d . . .
H74 H 0.5564 0.7536 0.0880 0.036 Uiso 1 1 calc R A .
C75 C 0.6171(2) 0.73745(14) 0.14050(14) 0.0283(8) Uani 1 1 d . A .
C76 C 0.6766(2) 0.71358(17) 0.11886(15) 0.0344(9) Uani 1 1 d . . .
H76 H 0.6736 0.7114 0.0896 0.041 Uiso 1 1 calc R A .
C77 C 0.7395(3) 0.69309(18) 0.13922(17) 0.0415(11) Uani 1 1 d . A .
H77 H 0.7790 0.6768 0.1239 0.050 Uiso 1 1 calc R . .
C78 C 0.7456(3) 0.69612(18) 0.18212(18) 0.0419(11) Uani 1 1 d . . .
H78 H 0.7882 0.6814 0.1962 0.050 Uiso 1 1 calc R A .
C79 C 0.6879(3) 0.72123(17) 0.20402(15) 0.0374(10) Uani 1 1 d . A .
H79 H 0.6923 0.7246 0.2331 0.045 Uiso 1 1 calc R . .
C80 C 0.6245(3) 0.74113(17) 0.18343(15) 0.0365(9) Uani 1 1 d . . .
H80 H 0.5852 0.7576 0.1987 0.044 Uiso 1 1 calc R A .
O100 O 0.03976(15) 0.76523(10) 0.38754(8) 0.0235(5) Uani 1 1 d . . .
O101 O -0.08835(16) 0.74652(11) 0.38905(8) 0.0269(5) Uani 1 1 d . . .
C100 C -0.0239(2) 0.75454(13) 0.37060(11) 0.0223(6) Uani 1 1 d . . .
C101 C -0.0256(2) 0.74986(14) 0.32390(11) 0.0227(7) Uani 1 1 d . A .
C102 C 0.0300(2) 0.77292(17) 0.29949(13) 0.0318(8) Uani 1 1 d . . .
H102 H 0.0693 0.7924 0.3118 0.038 Uiso 1 1 calc R . .
C103 C 0.0274(2) 0.76725(18) 0.25674(12) 0.0327(8) Uani 1 1 d . A .
H103 H 0.0654 0.7835 0.2404 0.039 Uiso 1 1 calc R . .
N100 N -0.0254(2) 0.74035(14) 0.23786(10) 0.0308(7) Uani 1 1 d . . .
C105 C -0.0779(4) 0.7176(3) 0.26109(15) 0.0567(18) Uani 1 1 d . A .
H105 H -0.1149 0.6972 0.2479 0.068 Uiso 1 1 calc R . .
C106 C -0.0814(3) 0.7223(3) 0.30412(14) 0.0530(16) Uani 1 1 d . . .
H106 H -0.1217 0.7067 0.3194 0.064 Uiso 1 1 calc R A .
O110 O 0.44520(16) 0.86550(10) 0.36267(8) 0.0249(5) Uani 1 1 d . A .
O111 O 0.36025(15) 0.80326(10) 0.36375(8) 0.0233(5) Uani 1 1 d . A .
C110 C 0.4058(2) 0.83258(13) 0.34627(11) 0.0206(6) Uani 1 1 d . . .
C111 C 0.41393(19) 0.82724(13) 0.29970(11) 0.0214(6) Uani 1 1 d . A .
C112 C 0.4324(2) 0.86638(14) 0.27501(12) 0.0251(7) Uani 1 1 d . . .
H112 H 0.4400 0.8971 0.2868 0.030 Uiso 1 1 calc R A .
C113 C 0.4398(2) 0.85944(15) 0.23231(12) 0.0284(8) Uani 1 1 d . A .
H113 H 0.4516 0.8862 0.2154 0.034 Uiso 1 1 calc R . .
N110 N 0.4308(2) 0.81652(12) 0.21420(10) 0.0272(6) Uani 1 1 d . . .
C115 C 0.4145(2) 0.77916(14) 0.23849(12) 0.0270(7) Uani 1 1 d . A .
H115 H 0.4092 0.7486 0.2261 0.032 Uiso 1 1 calc R . .
C116 C 0.4048(2) 0.78276(13) 0.28100(12) 0.0246(7) Uani 1 1 d . . .
H116 H 0.3921 0.7554 0.2970 0.030 Uiso 1 1 calc R A .
O120 O 0.57850(16) 0.66101(10) 0.33734(9) 0.0255(5) Uani 1 1 d . . .
O121 O 0.45705(15) 0.68512(10) 0.35553(8) 0.0236(5) Uani 1 1 d . . .
C120 C 0.5068(2) 0.66842(12) 0.33040(11) 0.0217(6) Uani 1 1 d . . .
C121 C 0.4788(2) 0.65701(13) 0.28675(11) 0.0222(6) Uani 1 1 d . A .
C122 C 0.5323(2) 0.65682(14) 0.25414(12) 0.0258(7) Uani 1 1 d . . .
H122 H 0.5867 0.6625 0.2591 0.031 Uiso 1 1 calc R . .
C123 C 0.5056(2) 0.64830(15) 0.21451(12) 0.0286(8) Uani 1 1 d . A .
H123 H 0.5423 0.6498 0.1924 0.034 Uiso 1 1 calc R . .
N120 N 0.4298(2) 0.63798(12) 0.20577(10) 0.0257(6) Uani 1 1 d . . .
C125 C 0.3787(2) 0.63769(14) 0.23690(12) 0.0267(7) Uani 1 1 d . A .
H125 H 0.3252 0.6305 0.2310 0.032 Uiso 1 1 calc R . .
C126 C 0.3992(2) 0.64742(14) 0.27780(13) 0.0261(7) Uani 1 1 d . . .
H126 H 0.3605 0.6476 0.2990 0.031 Uiso 1 1 calc R A .
O140 O 0.1915(2) 0.89620(13) 0.37566(11) 0.0410(7) Uani 1 1 d . A .
O141 O 0.1183(2) 0.95897(14) 0.36211(12) 0.0474(9) Uani 1 1 d . A .
C140 C 0.1535(3) 0.92327(18) 0.35229(15) 0.0407(10) Uani 1 1 d D . .
C141 C 0.1526(3) 0.90921(16) 0.30562(18) 0.0398(11) Uani 1 1 d D A .
C142 C 0.2046(3) 0.87507(17) 0.29208(18) 0.0427(11) Uani 1 1 d . . .
H142 H 0.2416 0.8601 0.3099 0.051 Uiso 1 1 calc R A .
C143 C 0.1989(3) 0.86379(18) 0.24894(16) 0.0417(10) Uani 1 1 d . A .
H143 H 0.2349 0.8408 0.2384 0.050 Uiso 1 1 calc R . .
N140 N 0.1490(3) 0.88217(16) 0.22300(12) 0.0390(9) Uani 1 1 d . . .
C145 C 0.1000(4) 0.9176(2) 0.23845(18) 0.0539(14) Uani 1 1 d . A .
H145 H 0.0655 0.9337 0.2200 0.065 Uiso 1 1 calc R . .
C146 C 0.0995(4) 0.9306(2) 0.28000(18) 0.0499(13) Uani 1 1 d . . .
H146 H 0.0632 0.9536 0.2901 0.060 Uiso 1 1 calc R A .
O400 O -0.21137(19) 0.68173(12) 0.39040(10) 0.0373(7) Uani 1 1 d . . .
O403 O 0.7266(2) 0.87549(14) 0.45103(17) 0.0597(13) Uani 1 1 d . . .
O409 O 0.08132(19) 0.53925(11) 0.49545(10) 0.0332(6) Uani 1 1 d . . .
O410 O 0.23029(17) 0.85531(11) 0.54125(10) 0.0323(6) Uani 1 1 d . . .
O411 O 0.35346(15) 0.69393(10) 0.54893(9) 0.0257(5) Uani 1 1 d . . .
O412 O -0.1865(3) 0.52750(17) 0.08763(18) 0.0723(14) Uani 1 1 d . . .
O415 O 0.7275(7) 0.6755(4) 0.3096(4) 0.026(2) Uani 0.40 1 d P Y 1
O41F O 0.7323(6) 0.6573(4) 0.3092(4) 0.022(2) Uani 0.40 1 d P Z 2
O41Z O 0.7482(10) 0.6383(7) 0.2933(7) 0.039(4) Uani 0.20 1 d PU A 3
O451 O 0.7431(8) 0.4986(4) 0.4793(3) 0.064(3) Uani 0.50 1 d P B 1
O452 O 0.1425(4) 0.9364(3) 0.0464(2) 0.0468(18) Uani 0.50 1 d P C 1
O470 O 0.6177(15) 0.5734(7) 0.4480(5) 0.037(3) Uani 0.50 1 d P D 1
O455 O 0.4330(6) 0.9028(3) 0.0532(2) 0.060(2) Uani 0.50 1 d P E 1
O44D O -0.0992(6) 0.5102(4) -0.0237(3) 0.072(3) Uani 0.50 1 d P F 2
O45B O 0.7611(9) 0.4735(6) 0.4973(7) 0.125(8) Uani 0.50 1 d PU G 2
O47A O 0.6182(14) 0.5758(8) 0.4354(6) 0.065(6) Uani 0.50 1 d PU H 2
O45F O 0.5779(8) 0.8580(3) 0.0570(4) 0.097(5) Uani 0.50 1 d PU I 2
O465 O 0.5364(6) 0.6600(3) 0.0396(2) 0.079(3) Uani 0.66 1 d PU J 1
O46F O 0.6839(11) 0.6390(7) 0.0126(7) 0.109(8) Uani 0.34 1 d PU K 2

loop_
_atom_site_aniso_label
_atom_site_aniso_U_11
_atom_site_aniso_U_22
_atom_site_aniso_U_33
_atom_site_aniso_U_23
_atom_site_aniso_U_13
_atom_site_aniso_U_12
La1 0.01198(7) 0.01528(7) 0.01983(8) 0.00139(6) -0.00096(6) 0.00100(6)
O302 0.0221(11) 0.0278(12) 0.0214(11) 0.0011(10) 0.0012(9) 0.0035(11)
O303 0.0201(11) 0.0228(12) 0.0290(12) -0.0035(10) 0.0030(10) -0.0027(10)
O304 0.0126(14) 0.0238(17) 0.0231(16) 0.0020(14) -0.0004(11) 0.0000(13)
La2 0.02138(11) 0.02313(11) 0.02793(13) 0.00056(10) 0.00331(10) 0.00086(10)
O300 0.043(2) 0.061(3) 0.033(2) -0.002(2) -0.0009(17) 0.004(2)
O200 0.034(2) 0.035(2) 0.0267(18) -0.0003(17) -0.0032(14) 0.0097(18)
O305 0.045(8) 0.16(2) 0.026(7) -0.006(12) 0.007(6) 0.038(14)
O306 0.19(3) 0.26(4) 0.020(10) -0.031(14) 0.040(12) -0.18(3)
O307 0.26(3) 0.076(12) 0.018(6) -0.001(7) -0.016(13) 0.083(17)
O310 0.17(3) 0.15(2) 0.054(11) 0.004(13) -0.020(14) 0.00(2)
O311 0.112(15) 0.043(7) 0.058(9) -0.013(6) 0.030(9) -0.022(9)
O312 0.124(11) 0.062(6) 0.103(9) -0.007(6) -0.029(8) 0.018(7)
O401 0.0273(16) 0.0208(15) 0.0236(16) 0.0014(12) -0.0046(12) -0.0023(12)
O440 0.125(11) 0.085(8) 0.097(9) -0.042(7) -0.016(8) 0.053(8)
O46A 0.16(2) 0.131(18) 0.033(7) 0.015(10) 0.009(10) 0.115(17)
O130 0.036(2) 0.0232(17) 0.050(2) 0.0036(16) -0.0078(17) -0.0074(15)
O131 0.0302(18) 0.0250(17) 0.0342(18) -0.0016(14) -0.0023(14) -0.0068(14)
C130 0.018(2) 0.025(2) 0.046(3) 0.005(2) 0.0005(19) -0.0068(17)
C131 0.024(2) 0.022(2) 0.039(3) 0.0004(19) -0.0017(19) -0.0060(17)
C132 0.038(3) 0.020(2) 0.043(3) 0.004(2) -0.009(3) 0.001(2)
C133 0.034(3) 0.024(2) 0.046(3) -0.002(2) -0.010(2) 0.002(2)
N130 0.029(2) 0.024(2) 0.043(2) 0.0047(18) -0.0081(19) -0.0033(17)
C135 0.030(3) 0.024(2) 0.048(3) 0.006(2) -0.010(2) 0.0043(19)
C136 0.035(5) 0.027(4) 0.045(5) 0.001(3) -0.006(4) 0.005(3)
O30F 0.46(7) 0.065(13) 0.017(10) -0.029(9) 0.073(19) -0.13(2)
O30G 0.22(3) 0.088(15) 0.023(7) -0.009(9) 0.020(12) -0.103(19)
O31G 0.097(13) 0.098(14) 0.019(6) -0.013(7) -0.013(7) -0.058(12)
O31H 0.065(5) 0.061(5) 0.022(3) 0.008(3) 0.001(3) -0.006(4)
O31I 0.075(6) 0.027(3) 0.033(4) -0.002(3) -0.012(4) -0.012(3)
O414 0.190(17) 0.037(5) 0.134(12) 0.006(6) 0.031(11) -0.019(7)
O30X 0.102(17) 0.082(14) 0.010(6) 0.003(8) 0.008(7) 0.051(13)
O30Y 0.043(9) 0.25(3) 0.028(8) -0.044(15) -0.017(7) 0.067(15)
O31U 0.096(14) 0.030(7) 0.028(7) 0.001(7) -0.013(9) -0.020(8)
O31V 0.075(14) 0.18(3) 0.080(14) 0.042(16) -0.049(12) -0.059(16)
O31Z 0.035(7) 0.026(6) 0.060(9) -0.007(6) -0.002(6) -0.015(5)
O419 0.060(10) 0.060(10) 0.051(9) 0.038(8) 0.027(7) 0.010(8)
O46B 0.14(2) 0.095(17) 0.15(2) 0.071(18) 0.11(2) 0.079(16)
La2A 0.0182(4) 0.0236(4) 0.0248(5) 0.0002(4) 0.0015(3) 0.0028(4)
O30A 0.10(2) 0.13(2) 0.043(11) 0.048(14) -0.045(13) -0.041(19)
O30C 0.031(7) 0.021(6) 0.035(7) -0.002(5) -0.002(5) -0.001(5)
O31B 0.045(9) 0.041(9) 0.039(8) 0.010(7) -0.020(7) -0.001(7)
O31C 0.065(6) 0.052(5) 0.060(5) -0.019(4) -0.003(5) -0.019(5)
O460 0.033(8) 0.060(11) 0.036(9) 0.012(8) 0.019(7) -0.004(8)
O254 0.026(6) 0.020(6) 0.022(6) -0.002(6) -0.003(4) -0.005(6)
O250 0.029(6) 0.026(6) 0.027(6) -0.002(5) -0.004(5) 0.008(5)
O251 0.029(7) 0.025(7) 0.035(7) -0.008(6) 0.007(6) 0.003(6)
C250 0.019(8) 0.027(8) 0.051(12) 0.009(8) 0.005(8) -0.002(7)
C251 0.033(12) 0.031(7) 0.027(7) -0.001(6) 0.016(8) 0.016(8)
C252 0.034(8) 0.035(6) 0.020(5) 0.005(5) -0.010(6) 0.002(7)
C253 0.055(10) 0.034(7) 0.028(6) 0.010(5) -0.020(7) 0.010(7)
N250 0.079(12) 0.030(6) 0.043(7) 0.006(6) 0.002(9) 0.002(8)
C254 0.062(12) 0.037(7) 0.044(7) -0.002(7) 0.008(10) 0.000(9)
C255 0.043(9) 0.037(8) 0.032(7) -0.004(5) 0.012(7) 0.005(8)
Cu1 0.01587(18) 0.01526(17) 0.0316(2) 0.00081(15) 0.00281(16) 0.00146(15)
Cu2 0.01361(16) 0.01473(17) 0.02411(19) 0.00016(15) -0.00050(14) 0.00053(13)
Cu3 0.01210(16) 0.01542(17) 0.02493(19) -0.00057(15) -0.00098(14) 0.00125(13)
Cu4 0.01467(18) 0.01553(18) 0.0316(2) 0.00179(16) 0.00140(16) 0.00028(14)
Cu5 0.01218(16) 0.01751(18) 0.02063(18) 0.00082(14) 0.00071(14) 0.00073(13)
Cu6 0.0226(2) 0.0198(2) 0.0375(3) 0.00308(18) 0.00758(19) -0.00039(16)
Cu7 0.0248(2) 0.0243(2) 0.0344(2) 0.00808(19) 0.00394(18) 0.00437(18)
Cu8 0.01838(19) 0.0307(2) 0.0298(2) -0.00050(19) -0.00084(16) 0.00185(17)
Cu9 0.0199(2) 0.0244(2) 0.0886(5) -0.0022(3) 0.0007(3) -0.00205(19)
Cu10 0.0197(2) 0.01997(19) 0.0274(2) -0.00367(17) 0.00124(16) 0.00015(15)
N1 0.0167(13) 0.0193(13) 0.0334(16) -0.0016(12) 0.0002(12) -0.0007(10)
N2 0.0153(13) 0.0177(13) 0.0333(16) -0.0010(11) 0.0005(11) -0.0010(10)
N3 0.0143(12) 0.0171(12) 0.0264(14) -0.0012(10) -0.0008(10) 0.0022(10)
N4 0.0127(11) 0.0170(12) 0.0228(12) -0.0010(10) -0.0032(9) 0.0040(10)
N5 0.0183(13) 0.0199(13) 0.0312(15) 0.0036(11) 0.0003(12) 0.0006(11)
N6 0.0163(12) 0.0165(12) 0.0248(14) 0.0000(10) 0.0010(11) -0.0002(10)
N7 0.0141(12) 0.0197(13) 0.0219(13) -0.0007(10) 0.0004(10) 0.0000(10)
N8 0.0124(12) 0.0203(13) 0.0232(13) 0.0012(11) 0.0007(10) -0.0009(10)
N9 0.0159(14) 0.0184(14) 0.064(2) -0.0045(15) -0.0013(15) 0.0018(11)
N10 0.0164(13) 0.0168(13) 0.0264(14) 0.0038(11) -0.0003(11) 0.0036(10)
N11 0.0271(18) 0.0283(18) 0.065(3) 0.0077(18) 0.0037(17) 0.0019(14)
N12 0.0260(16) 0.0231(15) 0.0417(19) 0.0108(14) 0.0076(14) 0.0034(13)
N13 0.0237(17) 0.036(2) 0.067(3) 0.0013(19) -0.0065(17) 0.0039(14)
N14 0.0203(15) 0.0342(18) 0.0353(18) 0.0027(14) 0.0012(13) 0.0020(13)
N15 0.0270(19) 0.033(2) 0.082(3) -0.004(2) 0.004(2) -0.0032(15)
N16 0.0219(15) 0.0278(16) 0.0403(19) 0.0016(14) -0.0042(13) -0.0020(12)
N17 0.0255(16) 0.0230(15) 0.0339(17) -0.0055(13) 0.0024(13) -0.0005(12)
N18 0.0206(14) 0.0211(14) 0.0348(17) 0.0000(12) 0.0032(12) 0.0012(11)
N19 0.0271(17) 0.0239(16) 0.052(2) 0.0014(15) 0.0117(15) -0.0015(13)
N20 0.0243(14) 0.0191(14) 0.0291(15) 0.0007(11) 0.0046(12) -0.0015(11)
O1 0.0170(11) 0.0149(11) 0.0443(16) -0.0010(10) 0.0002(10) 0.0041(9)
O2 0.0143(10) 0.0130(10) 0.0422(14) 0.0011(10) 0.0037(10) -0.0025(9)
O3 0.0164(10) 0.0154(10) 0.0311(13) -0.0021(10) -0.0009(10) 0.0016(8)
O4 0.0127(10) 0.0148(10) 0.0258(11) -0.0018(9) -0.0006(9) 0.0043(8)
O5 0.0159(11) 0.0190(11) 0.0293(12) -0.0002(9) -0.0006(9) 0.0035(9)
O6 0.0147(10) 0.0130(10) 0.0298(12) 0.0004(9) -0.0008(9) 0.0004(8)
O7 0.0169(11) 0.0168(11) 0.0420(15) 0.0025(10) 0.0067(11) 0.0008(9)
O8 0.0112(10) 0.0194(11) 0.0311(12) 0.0031(10) 0.0031(9) 0.0007(9)
O9 0.0148(10) 0.0191(11) 0.0250(12) 0.0006(9) 0.0016(9) 0.0022(9)
O10 0.0152(11) 0.0153(11) 0.0300(12) 0.0014(9) 0.0013(9) 0.0015(8)
O11 0.0266(14) 0.0245(14) 0.0539(19) 0.0090(13) 0.0131(13) 0.0003(11)
O12 0.0238(13) 0.0200(12) 0.0527(18) 0.0084(12) 0.0054(13) 0.0024(11)
O13 0.0283(14) 0.0325(15) 0.0401(16) 0.0121(13) 0.0032(12) 0.0060(12)
O14 0.0199(12) 0.0269(13) 0.0423(16) 0.0035(12) 0.0019(11) 0.0024(10)
O15 0.0188(12) 0.0325(15) 0.0455(17) -0.0007(13) -0.0042(12) -0.0001(11)
O16 0.0199(12) 0.0259(13) 0.0410(15) -0.0007(12) -0.0011(11) -0.0005(10)
O17 0.0221(14) 0.0237(13) 0.079(2) -0.0114(15) -0.0029(16) -0.0010(11)
O18 0.0168(12) 0.0231(13) 0.0571(19) -0.0012(13) 0.0062(12) 0.0021(10)
O19 0.0243(13) 0.0213(12) 0.0333(14) -0.0040(10) 0.0042(11) 0.0013(10)
O20 0.0177(12) 0.0195(12) 0.0449(16) -0.0037(11) 0.0056(11) -0.0025(9)
C1 0.0185(15) 0.0174(15) 0.0294(17) -0.0003(13) -0.0031(13) 0.0024(12)
C2 0.0214(16) 0.0159(14) 0.0318(18) -0.0012(13) -0.0003(13) -0.0015(12)
C3 0.0215(17) 0.0241(18) 0.060(3) 0.0154(18) 0.0001(18) 0.0021(15)
C4 0.112(6) 0.051(3) 0.063(4) 0.020(3) -0.025(4) -0.007(4)
C5 0.142(9) 0.085(5) 0.077(5) 0.040(4) -0.047(6) -0.007(5)
C6 0.044(3) 0.067(4) 0.122(5) 0.065(4) -0.009(4) -0.004(3)
C7 0.045(3) 0.034(3) 0.148(6) 0.044(4) -0.006(4) -0.001(2)
C8 0.045(3) 0.022(2) 0.095(4) 0.014(2) 0.000(3) 0.0028(18)
C9 0.0147(13) 0.0172(14) 0.0217(14) 0.0005(12) -0.0029(12) 0.0021(11)
C10 0.0113(13) 0.0204(15) 0.0263(15) -0.0016(12) -0.0012(11) 0.0000(11)
C11 0.0151(14) 0.0171(14) 0.0249(15) -0.0010(12) -0.0001(11) 0.0023(11)
C12 0.0168(15) 0.0291(18) 0.0336(19) -0.0010(15) -0.0032(14) -0.0037(13)
C13 0.0220(17) 0.0304(19) 0.035(2) 0.0010(16) 0.0056(15) -0.0061(15)
C14 0.0299(19) 0.0252(17) 0.0319(19) 0.0015(15) 0.0056(15) 0.0007(15)
C15 0.0238(17) 0.0264(17) 0.0272(17) -0.0021(14) -0.0011(14) 0.0015(14)
C16 0.0157(14) 0.0203(15) 0.0272(16) -0.0017(13) -0.0010(12) 0.0002(12)
C17 0.0165(14) 0.0176(14) 0.0216(15) 0.0016(11) -0.0019(11) 0.0017(11)
C18 0.0195(15) 0.0172(14) 0.0274(16) 0.0015(12) -0.0004(13) 0.0025(12)
C19 0.0275(18) 0.0202(16) 0.038(2) -0.0033(14) 0.0061(15) -0.0005(14)
C20 0.054(3) 0.030(2) 0.038(2) -0.0057(18) 0.005(2) 0.001(2)
C21 0.071(4) 0.039(3) 0.042(3) -0.008(2) 0.017(3) -0.006(3)
C22 0.066(4) 0.034(2) 0.060(3) -0.018(2) 0.020(3) -0.002(2)
C23 0.086(5) 0.033(3) 0.062(4) -0.017(2) 0.000(3) 0.018(3)
C24 0.069(4) 0.025(2) 0.049(3) -0.0075(19) -0.001(3) 0.010(2)
C25 0.0159(14) 0.0176(14) 0.0263(16) 0.0006(12) 0.0011(12) 0.0006(11)
C26 0.0184(15) 0.0202(15) 0.0215(15) 0.0008(12) 0.0041(12) -0.0019(12)
C27 0.0205(16) 0.0234(16) 0.0298(18) -0.0049(14) 0.0026(13) -0.0016(13)
C28 0.0207(16) 0.0248(17) 0.0353(19) 0.0003(15) -0.0018(14) -0.0022(13)
C29 0.030(2) 0.033(2) 0.049(3) -0.0123(19) -0.0009(18) -0.0070(17)
C30 0.055(3) 0.043(3) 0.045(3) -0.017(2) -0.007(2) -0.011(2)
C31 0.065(4) 0.052(3) 0.033(2) -0.011(2) 0.003(2) -0.014(3)
C32 0.043(2) 0.041(2) 0.031(2) -0.0096(18) 0.0069(18) -0.011(2)
C33 0.0166(14) 0.0187(14) 0.0212(15) 0.0006(12) 0.0014(11) 0.0032(11)
C34 0.0138(14) 0.0248(16) 0.0354(19) 0.0022(14) 0.0026(13) 0.0047(12)
C35 0.0178(15) 0.0250(16) 0.0378(19) 0.0109(15) 0.0028(14) 0.0037(13)
C36 0.037(2) 0.053(3) 0.043(2) 0.019(2) 0.013(2) 0.025(2)
C37 0.044(3) 0.086(4) 0.046(3) 0.032(3) 0.012(2) 0.041(3)
C38 0.029(2) 0.088(4) 0.051(3) 0.033(3) -0.003(2) 0.014(2)
C39 0.034(2) 0.048(3) 0.045(3) 0.012(2) -0.016(2) -0.0007(19)
C40 0.029(2) 0.0255(18) 0.044(2) 0.0079(16) -0.0136(17) -0.0017(15)
C41 0.032(2) 0.0206(17) 0.043(2) 0.0054(15) 0.0087(17) 0.0026(14)
C42 0.032(2) 0.0226(18) 0.064(3) 0.0133(19) 0.009(2) 0.0046(16)
C43 0.029(2) 0.0232(19) 0.071(3) 0.004(2) 0.014(2) 0.0025(15)
C44 0.038(3) 0.023(2) 0.103(5) 0.007(3) 0.022(3) 0.0068(18)
C45 0.048(4) 0.030(3) 0.169(9) -0.015(4) 0.046(5) -0.006(2)
C46 0.046(4) 0.057(4) 0.155(9) -0.054(5) 0.020(5) -0.004(3)
C47 0.057(4) 0.056(4) 0.083(5) -0.025(3) 0.009(3) 0.000(3)
C48 0.046(3) 0.033(2) 0.072(4) -0.012(2) 0.018(3) 0.002(2)
C49 0.0232(18) 0.039(2) 0.0297(18) 0.0087(16) 0.0013(15) 0.0030(15)
C50 0.0250(19) 0.037(2) 0.049(3) 0.0086(19) 0.0014(18) 0.0089(16)
C51 0.027(2) 0.037(2) 0.059(3) 0.011(2) 0.0147(19) 0.0053(18)
C52 0.029(3) 0.061(4) 0.116(6) -0.016(4) 0.008(3) 0.010(3)
C53 0.037(3) 0.056(4) 0.159(9) -0.012(5) 0.036(4) 0.010(3)
C54 0.059(4) 0.039(3) 0.082(4) 0.002(3) 0.036(4) 0.000(3)
C55 0.091(5) 0.051(3) 0.048(3) 0.011(3) 0.029(3) 0.021(3)
C56 0.052(3) 0.045(3) 0.049(3) 0.007(2) 0.012(2) 0.017(2)
C57 0.0220(17) 0.033(2) 0.0309(18) 0.0036(15) 0.0013(14) -0.0039(15)
C58 0.0216(18) 0.037(2) 0.052(3) -0.003(2) -0.0009(17) -0.0050(16)
C59 0.037(2) 0.045(3) 0.043(2) 0.000(2) -0.0028(19) -0.014(2)
C60 0.048(3) 0.048(3) 0.051(3) -0.010(2) -0.005(2) -0.006(2)
C61 0.080(4) 0.045(3) 0.046(3) -0.002(2) -0.012(3) -0.014(3)
C62 0.075(4) 0.104(6) 0.059(4) 0.013(4) 0.005(3) -0.041(5)
C63 0.044(3) 0.176(10) 0.065(4) 0.003(5) 0.013(3) -0.036(5)
C64 0.036(3) 0.090(5) 0.061(3) 0.003(3) 0.007(2) -0.017(3)
C65 0.0228(17) 0.0253(17) 0.036(2) -0.0049(15) -0.0043(14) 0.0013(13)
C66 0.0245(17) 0.0208(16) 0.0326(18) -0.0076(14) -0.0023(14) -0.0013(13)
C67 0.0235(17) 0.0218(17) 0.037(2) -0.0083(15) -0.0017(15) 0.0013(13)
C68 0.0238(17) 0.0234(17) 0.0312(18) -0.0064(14) 0.0012(14) -0.0029(13)
C69 0.0259(18) 0.0209(16) 0.043(2) -0.0033(15) 0.0048(16) 0.0014(14)
C70 0.027(2) 0.034(2) 0.047(2) 0.0024(18) -0.0003(18) 0.0035(16)
C71 0.065(3) 0.037(2) 0.038(2) -0.0024(19) -0.017(2) 0.001(2)
C72 0.067(3) 0.0233(19) 0.041(2) -0.0078(17) -0.018(2) 0.003(2)
C73 0.0243(17) 0.0234(17) 0.0285(17) -0.0031(13) 0.0018(14) 0.0016(13)
C74 0.0222(17) 0.0279(18) 0.040(2) -0.0007(16) 0.0120(15) 0.0002(14)
C75 0.0206(16) 0.0217(16) 0.042(2) -0.0038(15) 0.0055(15) -0.0030(13)
C76 0.0229(18) 0.038(2) 0.042(2) -0.0132(18) 0.0049(16) -0.0020(16)
C77 0.026(2) 0.041(2) 0.058(3) -0.013(2) 0.003(2) 0.0041(18)
C78 0.026(2) 0.034(2) 0.066(3) -0.006(2) -0.007(2) -0.0080(17)
C79 0.032(2) 0.039(2) 0.042(2) -0.0053(18) 0.0023(18) -0.0083(17)
C80 0.0280(19) 0.036(2) 0.045(2) -0.0060(18) 0.0112(18) -0.0016(16)
O100 0.0191(11) 0.0290(13) 0.0225(11) 0.0028(10) -0.0017(9) -0.0025(10)
O101 0.0196(12) 0.0358(14) 0.0252(12) 0.0013(11) 0.0017(10) -0.0052(10)
C100 0.0219(16) 0.0209(15) 0.0240(16) 0.0021(12) -0.0015(13) 0.0012(12)
C101 0.0171(15) 0.0279(17) 0.0232(16) 0.0018(13) -0.0024(12) -0.0006(13)
C102 0.0246(17) 0.042(2) 0.0290(18) 0.0040(17) -0.0050(14) -0.0096(17)
C103 0.0235(17) 0.049(2) 0.0254(17) 0.0063(18) 0.0008(14) -0.0074(18)
N100 0.0260(16) 0.041(2) 0.0254(15) -0.0010(14) 0.0031(12) -0.0047(14)
C105 0.053(3) 0.092(5) 0.025(2) -0.006(2) 0.002(2) -0.044(3)
C106 0.040(3) 0.098(5) 0.0213(18) 0.003(2) 0.0010(17) -0.037(3)
O110 0.0241(13) 0.0256(12) 0.0249(12) 0.0008(10) -0.0022(10) -0.0055(10)
O111 0.0190(11) 0.0255(12) 0.0253(12) 0.0046(10) 0.0009(10) -0.0020(10)
C110 0.0147(13) 0.0224(15) 0.0247(16) 0.0044(12) -0.0001(12) 0.0026(12)
C111 0.0120(14) 0.0274(17) 0.0248(16) 0.0033(13) 0.0009(12) 0.0009(12)
C112 0.0242(16) 0.0240(17) 0.0271(17) 0.0032(14) 0.0028(13) -0.0038(14)
C113 0.0327(19) 0.0264(18) 0.0261(17) 0.0027(14) 0.0040(14) -0.0054(15)
N110 0.0290(16) 0.0277(16) 0.0248(15) 0.0012(12) 0.0028(13) -0.0041(13)
C115 0.0299(19) 0.0251(18) 0.0261(17) -0.0019(14) 0.0033(14) -0.0003(14)
C116 0.0217(16) 0.0215(16) 0.0306(18) 0.0017(13) 0.0004(14) -0.0008(13)
O120 0.0196(12) 0.0264(13) 0.0306(13) -0.0053(11) -0.0022(10) 0.0029(10)
O121 0.0190(11) 0.0247(12) 0.0272(13) -0.0006(10) -0.0009(10) -0.0008(9)
C120 0.0200(15) 0.0177(15) 0.0273(16) -0.0031(12) 0.0008(13) -0.0032(12)
C121 0.0221(16) 0.0183(15) 0.0261(16) -0.0029(12) -0.0012(13) 0.0010(12)
C122 0.0194(16) 0.0307(18) 0.0272(17) -0.0029(14) -0.0001(13) -0.0006(14)
C123 0.0229(17) 0.035(2) 0.0275(18) -0.0025(15) 0.0011(14) 0.0038(15)
N120 0.0264(15) 0.0248(15) 0.0258(15) -0.0053(12) -0.0035(12) 0.0013(12)
C125 0.0249(17) 0.0270(18) 0.0283(17) -0.0023(14) -0.0029(14) -0.0027(14)
C126 0.0218(16) 0.0246(17) 0.0320(18) -0.0034(14) 0.0019(14) -0.0016(13)
O140 0.0360(17) 0.0441(19) 0.0428(18) 0.0056(15) -0.0016(14) -0.0094(14)
O141 0.048(2) 0.047(2) 0.048(2) 0.0119(17) 0.0015(17) 0.0043(16)
C140 0.045(3) 0.037(2) 0.040(2) 0.0039(19) 0.003(2) -0.013(2)
C141 0.029(2) 0.0223(18) 0.068(3) 0.0038(19) -0.003(2) 0.0014(16)
C142 0.029(2) 0.033(2) 0.066(3) 0.019(2) 0.015(2) 0.0048(18)
C143 0.039(2) 0.036(2) 0.050(3) 0.007(2) 0.009(2) 0.005(2)
N140 0.036(2) 0.049(2) 0.0319(18) 0.0065(16) 0.0031(16) -0.0071(17)
C145 0.065(4) 0.053(3) 0.044(3) -0.004(2) -0.004(3) 0.012(3)
C146 0.056(3) 0.044(3) 0.050(3) 0.001(2) -0.001(2) 0.022(2)
O400 0.0283(15) 0.0433(17) 0.0402(16) 0.0105(14) -0.0028(13) -0.0053(13)
O403 0.0225(15) 0.0398(19) 0.117(4) -0.037(2) -0.0026(19) -0.0003(13)
O409 0.0312(15) 0.0256(13) 0.0428(17) 0.0036(12) 0.0102(13) -0.0002(11)
O410 0.0230(13) 0.0341(15) 0.0400(16) -0.0062(13) 0.0020(11) -0.0032(11)
O411 0.0183(11) 0.0298(13) 0.0291(13) 0.0054(11) 0.0006(10) 0.0004(10)
O412 0.067(3) 0.049(2) 0.100(4) -0.004(2) -0.027(3) 0.005(2)
O415 0.021(4) 0.022(5) 0.034(4) -0.005(5) -0.001(3) 0.000(4)
O41F 0.018(4) 0.016(5) 0.031(4) -0.018(5) 0.006(3) 0.000(4)
O41Z 0.027(8) 0.031(9) 0.058(11) 0.027(9) -0.027(8) -0.013(7)
O451 0.095(9) 0.045(5) 0.052(5) -0.022(4) 0.016(5) -0.019(5)
O452 0.042(4) 0.059(4) 0.039(4) 0.022(3) -0.023(3) 0.001(3)
O470 0.038(5) 0.026(5) 0.047(5) -0.002(5) -0.011(5) 0.012(4)
O455 0.095(7) 0.046(4) 0.040(4) 0.015(3) 0.021(4) 0.002(4)
O44D 0.072(6) 0.082(7) 0.062(5) 0.021(5) 0.041(5) 0.004(5)
O45B 0.073(8) 0.108(12) 0.19(2) -0.110(13) -0.012(11) 0.002(9)
O47A 0.027(5) 0.050(10) 0.118(16) -0.052(10) -0.007(10) 0.006(6)
O45F 0.124(9) 0.057(5) 0.111(8) 0.051(5) 0.100(7) 0.035(6)
O465 0.116(7) 0.084(5) 0.036(3) -0.021(3) 0.030(4) -0.019(5)
O46F 0.078(11) 0.111(14) 0.137(16) -0.070(13) 0.068(11) -0.044(10)

loop_
_atom_type_symbol
_atom_type_description
_atom_type_scat_dispersion_real
_atom_type_scat_dispersion_imag
_atom_type_scat_source
C C 0.0033 0.0016 'International Tables Vol C Tables 4.2.6.8 and 6.1.1.4'
H H 0.0000 0.0000 'International Tables Vol C Tables 4.2.6.8 and 6.1.1.4'
N N 0.0061 0.0033 'International Tables Vol C Tables 4.2.6.8 and 6.1.1.4'
O O 0.0106 0.0060 'International Tables Vol C Tables 4.2.6.8 and 6.1.1.4'
Cu Cu 0.3201 1.2651 'International Tables Vol C Tables 4.2.6.8 and 6.1.1.4'
La La -0.2871 2.4523 'International Tables Vol C Tables 4.2.6.8 and 6.1.1.4'

loop_
_geom_angle_atom_site_label_1
_geom_angle_atom_site_label_2
_geom_angle_atom_site_label_3
_geom_angle
O111 La1 O8 140.61(9)
O111 La1 O6 102.91(9)
O8 La1 O6 70.44(8)
O111 La1 O2 82.34(9)
O8 La1 O2 131.86(8)
O6 La1 O2 131.95(8)
O111 La1 O302 141.97(9)
O8 La1 O302 75.34(9)
O6 La1 O302 74.09(8)
O2 La1 O302 73.67(9)
O111 La1 O4 70.69(8)
O8 La1 O4 133.17(8)
O6 La1 O4 68.06(8)
O2 La1 O4 69.13(8)
O302 La1 O4 73.32(8)
O111 La1 O254 74.1(3)
O8 La1 O254 80.4(3)
O6 La1 O254 128.3(4)
O2 La1 O254 99.3(4)
O302 La1 O254 138.0(3)
O4 La1 O254 144.0(3)
O111 La1 O10 128.02(8)
O8 La1 O10 67.82(8)
O6 La1 O10 128.94(8)
O2 La1 O10 66.80(8)
O302 La1 O10 68.03(8)
O4 La1 O10 127.44(8)
O254 La1 O10 71.2(3)
O111 La1 O304 69.21(10)
O8 La1 O304 92.63(11)
O6 La1 O304 143.03(11)
O2 La1 O304 83.99(11)
O302 La1 O304 134.63(10)
O4 La1 O304 133.99(10)
O254 La1 O304 15.6(3)
O10 La1 O304 66.93(9)
O111 La1 O303 68.80(9)
O8 La1 O303 72.81(8)
O6 La1 O303 69.05(8)
O2 La1 O303 148.62(9)
O302 La1 O303 137.40(8)
O4 La1 O303 110.33(8)
O254 La1 O303 61.8(3)
O10 La1 O303 122.23(8)
O304 La1 O303 74.65(11)
O306 La2 O14 107.3(8)
O306 La2 O16 69.5(5)
O14 La2 O16 70.11(9)
O306 La2 O18 73.6(8)
O14 La2 O18 136.43(10)
O16 La2 O18 69.86(9)
O306 La2 O12 143.3(6)
O14 La2 O12 70.69(9)
O16 La2 O12 135.64(10)
O18 La2 O12 134.11(10)
O306 La2 O300 141.5(6)
O14 La2 O300 81.28(13)
O16 La2 O300 79.08(13)
O18 La2 O300 75.00(15)
O12 La2 O300 75.25(14)
O306 La2 O20 117.2(7)
O14 La2 O20 134.50(9)
O16 La2 O20 133.79(10)
O18 La2 O20 69.30(9)
O12 La2 O20 68.17(9)
O300 La2 O20 70.33(13)
O306 La2 O307 64.6(6)
O14 La2 O307 66.5(4)
O16 La2 O307 100.1(7)
O18 La2 O307 137.7(5)
O12 La2 O307 82.4(7)
O300 La2 O307 145.4(4)
O20 La2 O307 124.7(7)
O306 La2 O305 64.9(5)
O14 La2 O305 126.2(5)
O16 La2 O305 134.4(5)
O18 La2 O305 94.4(6)
O12 La2 O305 86.4(6)
O300 La2 O305 139.7(4)
O20 La2 O305 69.5(4)
O307 La2 O305 62.6(5)
C130 O131 Cu4 125.2(3)
O130 C130 O131 126.4(5)
O130 C130 C131 117.5(5)
O131 C130 C131 116.1(4)
C132 C131 C136 118.7(6)
C132 C131 C130 121.0(5)
C136 C131 C130 120.4(6)
C131 C132 C133 120.1(5)
N130 C133 C132 122.0(5)
C135 N130 C133 118.9(5)
C135 N130 Cu9 117.8(4)
C133 N130 Cu9 123.1(4)
N130 C135 C136 122.8(6)
C131 C136 C135 117.5(8)
O18 La2A O16 71.47(10)
O18 La2A O20 71.74(9)
O16 La2A O20 141.56(10)
O18 La2A O250 70.7(3)
O16 La2A O250 80.5(3)
O20 La2A O250 97.5(3)
O18 La2A O12 138.92(10)
O16 La2A O12 139.45(10)
O20 La2A O12 69.99(9)
O250 La2A O12 128.6(3)
O18 La2A O14 138.87(11)
O16 La2A O14 70.45(10)
O20 La2A O14 138.75(10)
O250 La2A O14 116.9(3)
O12 La2A O14 70.82(10)
O18 La2A O30A 76.5(7)
O16 La2A O30A 82.2(6)
O20 La2A O30A 78.8(7)
O250 La2A O30A 146.4(8)
O12 La2A O30A 82.0(6)
O14 La2A O30A 83.5(8)
O18 La2A O30C 136.6(3)
O16 La2A O30C 107.9(3)
O20 La2A O30C 106.3(3)
O250 La2A O30C 66.6(4)
O12 La2A O30C 69.8(3)
O14 La2A O30C 71.1(3)
O30A La2A O30C 146.8(8)
C250 O250 La2A 149.9(13)
O250 C250 O251 128.5(19)
O250 C250 C251 113(2)
O251 C250 C251 119(2)
C255 C251 C252 122(3)
C255 C251 C250 121(3)
C252 C251 C250 117(3)
C253 C252 C251 115(2)
N250 C253 C252 125(2)
C253 N250 C254 119(2)
N250 C254 C255 119(2)
C251 C255 C254 120(2)
N10 Cu1 O2 90.44(11)
N10 Cu1 O1 165.61(13)
O2 Cu1 O1 83.96(10)
N10 Cu1 N9 83.43(13)
O2 Cu1 N9 169.85(15)
O1 Cu1 N9 100.08(12)
N10 Cu1 O140 97.24(13)
O2 Cu1 O140 94.14(13)
O1 Cu1 O140 96.38(13)
N9 Cu1 O140 94.65(16)
N2 Cu2 O4 91.80(11)
N2 Cu2 O3 170.66(13)
O4 Cu2 O3 84.22(10)
N2 Cu2 N1 82.71(13)
O4 Cu2 N1 165.38(12)
O3 Cu2 N1 99.11(11)
N2 Cu2 O110 93.80(12)
O4 Cu2 O110 102.54(10)
O3 Cu2 O110 95.32(11)
N1 Cu2 O110 91.37(12)
N4 Cu3 O6 91.31(11)
N4 Cu3 O5 171.63(12)
O6 Cu3 O5 84.67(10)
N4 Cu3 N3 82.18(12)
O6 Cu3 N3 172.89(11)
O5 Cu3 N3 102.15(11)
N6 Cu4 O8 92.39(11)
N6 Cu4 O7 173.77(13)
O8 Cu4 O7 84.75(10)
N6 Cu4 N5 82.84(13)
O8 Cu4 N5 175.21(12)
O7 Cu4 N5 100.04(12)
N6 Cu4 O131 97.08(13)
O8 Cu4 O131 92.57(12)
O7 Cu4 O131 88.59(13)
N5 Cu4 O131 87.59(13)
N8 Cu5 O10 91.08(11)
N8 Cu5 O9 173.43(12)
O10 Cu5 O9 84.45(10)
N8 Cu5 N7 82.91(12)
O10 Cu5 N7 172.66(11)
O9 Cu5 N7 101.16(11)
N20 Cu6 O12 90.85(13)
N20 Cu6 O11 164.58(15)
O12 Cu6 O11 84.37(12)
N20 Cu6 N19 82.85(14)
O12 Cu6 N19 171.57(15)
O11 Cu6 N19 100.26(14)
N20 Cu6 N110 97.25(13)
O12 Cu6 N110 94.55(14)
O11 Cu6 N110 97.74(14)
N19 Cu6 N110 91.81(15)
N12 Cu7 O14 92.29(13)
N12 Cu7 O13 165.44(16)
O14 Cu7 O13 84.40(13)
N12 Cu7 N11 82.44(15)
O14 Cu7 N11 167.56(17)
O13 Cu7 N11 97.87(14)
N12 Cu7 N140 99.30(16)
O14 Cu7 N140 95.69(14)
O13 Cu7 N140 95.15(15)
N11 Cu7 N140 96.28(18)
N14 Cu8 O16 91.72(14)
N14 Cu8 O15 165.46(15)
O16 Cu8 O15 84.75(12)
N14 Cu8 N13 81.67(16)
O16 Cu8 N13 164.64(17)
O15 Cu8 N13 98.19(15)
N14 Cu8 N100 95.77(15)
O16 Cu8 N100 95.96(13)
O15 Cu8 N100 98.62(14)
N13 Cu8 N100 98.48(17)
N16 Cu9 O18 91.47(13)
N16 Cu9 O17 165.20(18)
O18 Cu9 O17 84.58(13)
N16 Cu9 N15 82.50(16)
O18 Cu9 N15 162.84(19)
O17 Cu9 N15 97.17(15)
N16 Cu9 N130 97.88(17)
O18 Cu9 N130 90.05(15)
O17 Cu9 N130 96.38(17)
N15 Cu9 N130 106.65(19)
N18 Cu10 O20 92.66(13)
N18 Cu10 O19 166.32(14)
O20 Cu10 O19 84.35(11)
N18 Cu10 N17 81.83(14)
O20 Cu10 N17 168.58(14)
O19 Cu10 N17 98.64(13)
N18 Cu10 N120 100.07(14)
O20 Cu10 N120 88.91(12)
O19 Cu10 N120 93.23(12)
N17 Cu10 N120 101.86(13)
C2 N1 Cu2 111.5(2)
C1 N2 O2 115.1(3)
C1 N2 Cu2 119.7(3)
O2 N2 Cu2 125.0(2)
C10 N3 Cu3 112.5(2)
C9 N4 O4 114.5(3)
C9 N4 Cu3 120.9(2)
O4 N4 Cu3 124.5(2)
C18 N5 Cu4 112.0(2)
C17 N6 O6 114.8(3)
C17 N6 Cu4 119.7(2)
O6 N6 Cu4 125.3(2)
C26 N7 Cu5 111.5(2)
C25 N8 O8 113.8(3)
C25 N8 Cu5 120.2(2)
O8 N8 Cu5 125.8(2)
C34 N9 Cu1 111.4(2)
C33 N10 O10 114.8(3)
C33 N10 Cu1 119.6(2)
O10 N10 Cu1 125.5(2)
C42 N11 Cu7 111.4(3)
C41 N12 O12 115.2(3)
C41 N12 Cu7 119.7(3)
O12 N12 Cu7 125.0(2)
C50 N13 Cu8 111.6(3)
C49 N14 O14 115.0(3)
C49 N14 Cu8 120.6(3)
O14 N14 Cu8 124.4(3)
C58 N15 Cu9 109.7(3)
C57 N16 O16 114.9(3)
C57 N16 Cu9 119.9(3)
O16 N16 Cu9 125.2(2)
C66 N17 Cu10 111.4(2)
C65 N18 O18 114.9(3)
C65 N18 Cu10 120.7(3)
O18 N18 Cu10 124.4(2)
C74 N19 Cu6 111.5(3)
C73 N20 O20 115.0(3)
C73 N20 Cu6 119.0(3)
O20 N20 Cu6 125.4(2)
C1 O1 Cu1 106.8(2)
N2 O2 Cu1 108.90(19)
N2 O2 La1 121.00(19)
Cu1 O2 La1 123.69(12)
C9 O3 Cu2 106.1(2)
N4 O4 Cu2 106.97(18)
N4 O4 La1 117.68(17)
Cu2 O4 La1 117.85(10)
C17 O5 Cu3 107.2(2)
N6 O6 Cu3 108.68(18)
N6 O6 La1 122.74(18)
Cu3 O6 La1 121.77(11)
C25 O7 Cu4 107.2(2)
N8 O8 Cu4 109.17(19)
N8 O8 La1 125.59(19)
Cu4 O8 La1 124.71(11)
C33 O9 Cu5 106.1(2)
N10 O10 Cu5 107.39(18)
N10 O10 La1 121.02(18)
Cu5 O10 La1 123.70(11)
C41 O11 Cu6 107.7(2)
N12 O12 Cu6 108.7(2)
N12 O12 La2A 125.1(2)
Cu6 O12 La2A 126.16(13)
N12 O12 La2 119.6(2)
Cu6 O12 La2 126.29(14)
La2A O12 La2 23.07(4)
C49 O13 Cu7 107.7(3)
N14 O14 Cu7 109.0(2)
N14 O14 La2 120.5(2)
Cu7 O14 La2 123.23(13)
N14 O14 La2A 125.0(2)
Cu7 O14 La2A 126.03(13)
La2 O14 La2A 23.26(4)
C57 O15 Cu8 107.4(3)
N16 O16 Cu8 108.2(2)
N16 O16 La2A 124.5(2)
Cu8 O16 La2A 127.26(14)
N16 O16 La2 121.6(2)
Cu8 O16 La2 123.46(14)
La2A O16 La2 23.44(4)
C65 O17 Cu9 107.6(3)
N18 O18 Cu9 108.5(2)
N18 O18 La2A 125.6(2)
Cu9 O18 La2A 125.87(13)
N18 O18 La2 121.2(2)
Cu9 O18 La2 124.33(13)
La2A O18 La2 23.33(4)
C73 O19 Cu10 107.2(2)
N20 O20 Cu10 108.6(2)
N20 O20 La2A 126.1(2)
Cu10 O20 La2A 125.26(13)
N20 O20 La2 122.5(2)
Cu10 O20 La2 121.30(12)
La2A O20 La2 23.03(3)
N2 C1 O1 123.9(3)
N2 C1 C2 115.9(3)
O1 C1 C2 120.3(3)
N1 C2 C3 113.1(3)
N1 C2 C1 109.9(3)
C3 C2 C1 110.2(3)
C4 C3 C8 119.3(5)
C4 C3 C2 120.7(5)
C8 C3 C2 119.9(5)
C3 C4 C5 118.7(8)
C6 C5 C4 121.0(9)
C7 C6 C5 119.7(6)
C6 C7 C8 122.4(7)
C3 C8 C7 118.5(7)
O3 C9 N4 124.5(3)
O3 C9 C10 120.6(3)
N4 C9 C10 114.8(3)
N3 C10 C9 109.3(3)
N3 C10 C11 112.8(3)
C9 C10 C11 108.5(3)
C12 C11 C16 118.8(3)
C12 C11 C10 121.1(3)
C16 C11 C10 120.0(3)
C11 C12 C13 120.8(4)
C14 C13 C12 119.7(4)
C15 C14 C13 120.1(4)
C14 C15 C16 120.1(4)
C15 C16 C11 120.4(3)
N6 C17 O5 124.1(3)
N6 C17 C18 115.7(3)
O5 C17 C18 120.3(3)
N5 C18 C19 111.0(3)
N5 C18 C17 109.4(3)
C19 C18 C17 111.8(3)
C20 C19 C24 117.8(4)
C20 C19 C18 122.1(4)
C24 C19 C18 120.1(4)
C19 C20 C21 120.4(5)
C22 C21 C20 121.4(6)
C23 C22 C21 119.5(5)
C22 C23 C24 120.2(5)
C23 C24 C19 120.7(5)
O7 C25 N8 125.0(3)
O7 C25 C26 119.6(3)
N8 C25 C26 115.4(3)
N7 C26 C27 112.7(3)
N7 C26 C25 109.7(3)
C27 C26 C25 111.1(3)
C28 C27 C32 118.4(4)
C28 C27 C26 120.9(3)
C32 C27 C26 120.6(3)
C27 C28 C29 121.4(4)
C30 C29 C28 120.2(4)
C29 C30 C31 119.6(4)
C30 C31 C32 120.1(5)
C31 C32 C27 120.2(4)
N10 C33 O9 124.3(3)
N10 C33 C34 115.1(3)
O9 C33 C34 120.6(3)
N9 C34 C33 110.1(3)
N9 C34 C35 110.0(3)
C33 C34 C35 111.5(3)
C40 C35 C36 118.9(4)
C40 C35 C34 121.1(3)
C36 C35 C34 120.0(4)
C35 C36 C37 120.8(5)
C38 C37 C36 119.8(5)
C37 C38 C39 120.8(5)
C38 C39 C40 119.3(5)
C35 C40 C39 120.4(4)
N12 C41 O11 123.8(4)
N12 C41 C42 115.9(4)
O11 C41 C42 120.2(4)
N11 C42 C43 112.2(4)
N11 C42 C41 110.1(4)
C43 C42 C41 110.2(4)
C44 C43 C48 119.0(6)
C44 C43 C42 120.5(6)
C48 C43 C42 120.5(4)
C45 C44 C43 120.8(8)
C44 C45 C46 119.7(6)
C47 C46 C45 118.4(7)
C48 C47 C46 120.9(8)
C47 C48 C43 121.1(6)
O13 C49 N14 123.8(4)
O13 C49 C50 121.0(4)
N14 C49 C50 115.2(4)
N13 C50 C49 110.2(4)
N13 C50 C51 112.7(4)
C49 C50 C51 111.9(4)
C56 C51 C52 118.8(6)
C56 C51 C50 121.8(4)
C52 C51 C50 119.3(6)
C51 C52 C53 118.6(8)
C54 C53 C52 121.5(7)
C55 C54 C53 119.0(6)
C54 C55 C56 122.7(7)
C51 C56 C55 119.3(6)
O15 C57 N16 124.6(4)
O15 C57 C58 119.3(4)
N16 C57 C58 116.1(4)
C59 C58 N15 112.9(4)
C59 C58 C57 109.7(4)
N15 C58 C57 109.9(3)
C64 C59 C60 118.4(6)
C64 C59 C58 120.9(5)
C60 C59 C58 120.6(5)
C59 C60 C61 120.0(6)
C62 C61 C60 120.2(6)
C63 C62 C61 118.8(7)
C62 C63 C64 121.2(7)
C59 C64 C63 120.9(7)
O17 C65 N18 124.4(4)
O17 C65 C66 119.9(3)
N18 C65 C66 115.7(4)
C65 C66 N17 109.8(3)
C65 C66 C67 111.7(3)
N17 C66 C67 111.9(3)
C72 C67 C68 118.4(4)
C72 C67 C66 120.5(4)
C68 C67 C66 121.2(4)
C69 C68 C67 121.1(4)
C68 C69 C70 120.0(4)
C71 C70 C69 119.8(4)
C70 C71 C72 120.5(5)
C71 C72 C67 120.1(4)
O19 C73 N20 124.5(4)
O19 C73 C74 119.3(3)
N20 C73 C74 116.2(3)
N19 C74 C75 114.8(4)
N19 C74 C73 109.4(3)
C75 C74 C73 109.8(3)
C76 C75 C80 118.0(4)
C76 C75 C74 120.1(4)
C80 C75 C74 121.7(4)
C77 C76 C75 121.1(5)
C76 C77 C78 120.5(4)
C77 C78 C79 119.0(5)
C80 C79 C78 120.1(5)
C79 C80 C75 121.3(4)
O100 C100 O101 125.6(3)
O100 C100 C101 118.4(3)
O101 C100 C101 116.0(3)
C106 C101 C102 117.5(4)
C106 C101 C100 121.6(3)
C102 C101 C100 120.9(3)
C101 C102 C103 119.4(4)
N100 C103 C102 123.1(4)
C103 N100 C105 117.7(4)
C103 N100 Cu8 117.9(3)
C105 N100 Cu8 124.4(3)
N100 C105 C106 123.2(5)
C101 C106 C105 119.0(4)
C110 O110 Cu2 118.2(2)
C110 O111 La1 152.5(3)
O110 C110 O111 127.8(3)
O110 C110 C111 116.3(3)
O111 C110 C111 115.9(3)
C112 C111 C116 118.6(3)
C112 C111 C110 120.9(3)
C116 C111 C110 120.6(3)
C111 C112 C113 118.6(4)
N110 C113 C112 123.0(4)
C115 N110 C113 117.7(3)
C115 N110 Cu6 116.9(3)
C113 N110 Cu6 122.7(3)
N110 C115 C116 123.4(4)
C115 C116 C111 118.8(3)
O120 C120 O121 126.4(3)
O120 C120 C121 115.7(3)
O121 C120 C121 117.9(3)
C122 C121 C126 117.9(3)
C122 C121 C120 120.1(3)
C126 C121 C120 122.0(3)
C123 C122 C121 119.4(4)
N120 C123 C122 123.1(4)
C125 N120 C123 117.6(3)
C125 N120 Cu10 121.9(3)
C123 N120 Cu10 118.2(3)
N120 C125 C126 123.8(4)
C125 C126 C121 118.1(4)
C140 O140 Cu1 129.1(3)
O141 C140 O140 126.6(5)
O141 C140 C141 117.3(5)
O140 C140 C141 116.1(5)
C146 C141 C142 122.4(5)
C146 C141 C140 119.1(5)
C142 C141 C140 118.5(5)
C141 C142 C143 114.9(5)
N140 C143 C142 125.9(5)
C143 N140 C145 116.1(5)
C143 N140 Cu7 123.6(4)
C145 N140 Cu7 120.0(4)
N140 C145 C146 122.6(5)
C141 C146 C145 118.0(5)

loop_
_geom_bond_atom_site_label_1
_geom_bond_atom_site_label_2
_geom_bond_distance
La1 O111 2.475(3)
La1 O8 2.520(2)
La1 O6 2.531(2)
La1 O2 2.569(2)
La1 O302 2.571(2)
La1 O4 2.579(2)
La1 O254 2.616(13)
La1 O10 2.625(2)
La1 O304 2.629(3)
La1 O303 2.671(3)
La2 O306 2.51(2)
La2 O14 2.505(3)
La2 O16 2.514(3)
La2 O18 2.533(3)
La2 O12 2.547(3)
La2 O300 2.574(4)
La2 O20 2.575(3)
La2 O307 2.613(15)
La2 O305 2.667(16)
O130 C130 1.246(6)
O131 C130 1.266(6)
O131 Cu4 2.429(4)
C130 C131 1.506(8)
C131 C132 1.384(8)
C131 C136 1.402(11)
C132 C133 1.389(8)
C133 N130 1.348(7)
N130 C135 1.326(8)
N130 Cu9 2.368(5)
C135 C136 1.429(12)
La2A O18 2.473(3)
La2A O16 2.474(3)
La2A O20 2.483(3)
La2A O250 2.490(13)
La2A O12 2.522(3)
La2A O14 2.523(3)
La2A O30A 2.56(2)
La2A O30C 2.558(14)
O250 C250 1.23(3)
O251 C250 1.27(3)
C250 C251 1.57(4)
C251 C255 1.32(5)
C251 C252 1.46(4)
C252 C253 1.42(3)
C253 N250 1.36(3)
N250 C254 1.39(3)
C254 C255 1.47(3)
Cu1 N10 1.916(3)
Cu1 O2 1.938(3)
Cu1 O1 1.980(3)
Cu1 N9 1.996(3)
Cu1 O140 2.299(4)
Cu2 N2 1.917(3)
Cu2 O4 1.952(2)
Cu2 O3 1.966(2)
Cu2 N1 2.025(3)
Cu2 O110 2.248(3)
Cu3 N4 1.912(3)
Cu3 O6 1.927(2)
Cu3 O5 1.955(3)
Cu3 N3 2.011(3)
Cu4 N6 1.916(3)
Cu4 O8 1.931(3)
Cu4 O7 1.949(3)
Cu4 N5 2.007(3)
Cu5 N8 1.900(3)
Cu5 O10 1.940(2)
Cu5 O9 1.962(2)
Cu5 N7 2.019(3)
Cu6 N20 1.920(3)
Cu6 O12 1.936(3)
Cu6 O11 1.959(3)
Cu6 N19 2.036(4)
Cu6 N110 2.371(3)
Cu7 N12 1.928(4)
Cu7 O14 1.942(3)
Cu7 O13 1.968(3)
Cu7 N11 2.033(4)
Cu7 N140 2.300(4)
Cu8 N14 1.914(4)
Cu8 O16 1.939(3)
Cu8 O15 1.950(3)
Cu8 N13 2.048(4)
Cu8 N100 2.312(3)
Cu9 N16 1.919(4)
Cu9 O18 1.933(3)
Cu9 O17 1.955(3)
Cu9 N15 2.067(4)
Cu10 N18 1.907(3)
Cu10 O20 1.953(3)
Cu10 O19 1.960(3)
Cu10 N17 2.029(3)
Cu10 N120 2.350(3)
N1 C2 1.499(5)
N2 C1 1.297(4)
N2 O2 1.396(4)
N3 C10 1.508(4)
N4 C9 1.304(4)
N4 O4 1.408(3)
N5 C18 1.502(5)
N6 C17 1.294(4)
N6 O6 1.399(4)
N7 C26 1.501(4)
N8 C25 1.300(4)
N8 O8 1.400(4)
N9 C34 1.504(5)
N10 C33 1.295(4)
N10 O10 1.401(4)
N11 C42 1.493(6)
N12 C41 1.291(5)
N12 O12 1.400(4)
N13 C50 1.481(6)
N14 C49 1.305(6)
N14 O14 1.401(4)
N15 C58 1.505(6)
N16 C57 1.296(5)
N16 O16 1.396(4)
N17 C66 1.501(5)
N18 C65 1.291(5)
N18 O18 1.404(4)
N19 C74 1.500(5)
N20 C73 1.305(5)
N20 O20 1.384(4)
O1 C1 1.302(4)
O3 C9 1.289(4)
O5 C17 1.295(4)
O7 C25 1.291(4)
O9 C33 1.298(4)
O11 C41 1.296(5)
O13 C49 1.298(5)
O15 C57 1.281(5)
O17 C65 1.287(5)
O19 C73 1.290(5)
C1 C2 1.516(5)
C2 C3 1.512(5)
C3 C4 1.381(9)
C3 C8 1.395(7)
C4 C5 1.390(9)
C5 C6 1.391(14)
C6 C7 1.286(13)
C7 C8 1.411(9)
C9 C10 1.519(5)
C10 C11 1.521(5)
C11 C12 1.389(5)
C11 C16 1.405(5)
C12 C13 1.395(6)
C13 C14 1.388(6)
C14 C15 1.388(6)
C15 C16 1.388(5)
C17 C18 1.526(5)
C18 C19 1.524(5)
C19 C20 1.372(7)
C19 C24 1.395(6)
C20 C21 1.382(7)
C21 C22 1.357(8)
C22 C23 1.353(10)
C23 C24 1.392(7)
C25 C26 1.521(5)
C26 C27 1.508(5)
C27 C28 1.389(5)
C27 C32 1.407(6)
C28 C29 1.396(6)
C29 C30 1.378(8)
C30 C31 1.403(8)
C31 C32 1.403(7)
C33 C34 1.520(5)
C34 C35 1.522(5)
C35 C40 1.382(6)
C35 C36 1.389(6)
C36 C37 1.395(8)
C37 C38 1.359(10)
C38 C39 1.388(8)
C39 C40 1.403(6)
C41 C42 1.521(6)
C42 C43 1.510(8)
C43 C44 1.400(7)
C43 C48 1.412(9)
C44 C45 1.371(11)
C45 C46 1.445(14)
C46 C47 1.402(12)
C47 C48 1.354(9)
C49 C50 1.513(6)
C50 C51 1.514(7)
C51 C56 1.371(8)
C51 C52 1.399(8)
C52 C53 1.423(10)
C53 C54 1.339(12)
C54 C55 1.335(10)
C55 C56 1.400(8)
C57 C58 1.525(6)
C58 C59 1.493(7)
C59 C64 1.369(8)
C59 C60 1.394(8)
C60 C61 1.400(9)
C61 C62 1.383(11)
C62 C63 1.357(11)
C63 C64 1.385(9)
C65 C66 1.500(5)
C66 C67 1.517(6)
C67 C72 1.398(6)
C67 C68 1.399(5)
C68 C69 1.380(6)
C69 C70 1.385(7)
C70 C71 1.381(7)
C71 C72 1.395(7)
C73 C74 1.533(5)
C74 C75 1.501(6)
C75 C76 1.398(6)
C75 C80 1.400(7)
C76 C77 1.380(7)
C77 C78 1.397(8)
C78 C79 1.398(7)
C79 C80 1.383(7)
O100 C100 1.248(4)
O101 C100 1.266(5)
C100 C101 1.519(5)
C101 C106 1.380(6)
C101 C102 1.390(5)
C102 C103 1.395(6)
C103 N100 1.320(5)
N100 C105 1.329(6)
C105 C106 1.402(6)
O110 C110 1.256(4)
O111 C110 1.262(4)
C110 C111 1.523(5)
C111 C112 1.392(5)
C111 C116 1.393(5)
C112 C113 1.403(5)
C113 N110 1.345(5)
N110 C115 1.338(5)
C115 C116 1.391(5)
O120 C120 1.255(4)
O121 C120 1.262(4)
C120 C121 1.526(5)
C121 C122 1.394(5)
C121 C126 1.407(5)
C122 C123 1.383(5)
C123 N120 1.348(5)
N120 C125 1.330(5)
C125 C126 1.397(5)
O140 C140 1.250(6)
O141 C140 1.206(7)
C140 C141 1.563(7)
C141 C146 1.363(7)
C141 C142 1.373(7)
C142 C143 1.436(8)
C143 N140 1.299(7)
N140 C145 1.388(7)
C145 C146 1.394(8)
